data_1576947
loop_
_publ_author_name
'Lu, Yuyang'
'Zhou, Ping'
'Tang, Hua'
'Wu, Yating'
'Kuang, Yueyan'
'Cao, Ze'
'Liu, Jiyong'
'Wu, Guangcheng'
'Chen, Hongliang'
'Li, Hao'

_publ_section_title
;
 Neutral anion-detecting organic cages based on anion-&#x3c0;
 interactions.
;
_journal_issue 12
_journal_name_full 'Chemical science'
_journal_page_first 5993
_journal_page_last 6004
_journal_paper_doi 10.1039/d5sc08157b
_journal_volume 17
_journal_year 2026
_chemical_formula_moiety 'B F4, 0.9(C H Cl3), C120 H96 Cl12 N28, C16 H36 N, 5[CHCl3]'
_chemical_formula_sum 'C141.9 H137.9 B Cl29.7 F4 N29'
_chemical_formula_weight 3389.18
_space_group_crystal_system triclinic
_space_group_IT_number 2
_space_group_name_Hall '-P 1'
_space_group_name_H-M_alt 'P -1'
_atom_sites_solution_hydrogens geom
_atom_sites_solution_primary dual
_audit_creation_date 2025-12-26
_audit_creation_method
;
Olex2 1.5
(compiled 2025.07.13 svn.rb7424aed for OlexSys, GUI svn.r7314)
;
_audit_update_record
;
2026-01-09 deposited with the CCDC.	2026-01-12 downloaded from the CCDC.
;
_cell_angle_alpha 102.3817(19)
_cell_angle_beta 93.1489(18)
_cell_angle_gamma 94.7641(16)
_cell_formula_units_Z 2
_cell_length_a 17.5969(6)
_cell_length_b 21.9736(7)
_cell_length_c 22.7357(9)
_cell_measurement_reflns_used 9142
_cell_measurement_temperature 170.00
_cell_measurement_theta_max 54.73
_cell_measurement_theta_min 2.76
_cell_volume 8533.1(5)
_computing_cell_refinement 'SAINT V8.41 (?, 2016)'
_computing_data_collection 'Bruker Instrument Service vV6.2.14'
_computing_data_reduction 'SAINT V8.41 (?, 2016)'
_computing_molecular_graphics 'Olex2 1.5 (Dolomanov et al., 2009)'
_computing_publication_material 'Olex2 1.5 (Dolomanov et al., 2009)'
_computing_structure_refinement 'SHELXL 2018/3 (Sheldrick, 2015)'
_computing_structure_solution 'SHELXT  (Sheldrick, 2015)'
_diffrn_ambient_environment N~2~
_diffrn_ambient_temperature 170.00
_diffrn_detector CPAD
_diffrn_detector_area_resol_mean 7.41
_diffrn_detector_type 'Bruker PHOTON III M28'
_diffrn_measured_fraction_theta_full 0.997
_diffrn_measured_fraction_theta_max 0.993
_diffrn_measurement_device 'three-circle diffractometer'
_diffrn_measurement_device_type 'Bruker APEX-II CCD'
_diffrn_measurement_method '\f and \w scans'
_diffrn_measurement_specimen_support 'MiTeGen micromount'
_diffrn_radiation_monochromator 'mirror optics'
_diffrn_radiation_probe x-ray
_diffrn_radiation_type GaK\a
_diffrn_radiation_wavelength 1.34139
_diffrn_reflns_av_R_equivalents 0.0856
_diffrn_reflns_av_unetI/netI 0.0719
_diffrn_reflns_Laue_measured_fraction_full 0.997
_diffrn_reflns_Laue_measured_fraction_max 0.993
_diffrn_reflns_limit_h_max 20
_diffrn_reflns_limit_h_min -21
_diffrn_reflns_limit_k_max 26
_diffrn_reflns_limit_k_min -26
_diffrn_reflns_limit_l_max 27
_diffrn_reflns_limit_l_min -27
_diffrn_reflns_number 136792
_diffrn_reflns_point_group_measured_fraction_full 0.997
_diffrn_reflns_point_group_measured_fraction_max 0.993
_diffrn_reflns_theta_full 53.594
_diffrn_reflns_theta_max 55.111
_diffrn_reflns_theta_min 2.901
_diffrn_source 'liquid Metal X-ray source'
_diffrn_source_current 3.57
_diffrn_source_power 0.2491146
_diffrn_source_type 'Bruker Excillum Metaljet D2+'
_diffrn_source_voltage 69.78
_diffrn_standards_number 0
_exptl_absorpt_coefficient_mu 3.249
_exptl_absorpt_correction_T_max 0.7508
_exptl_absorpt_correction_T_min 0.5759
_exptl_absorpt_correction_type multi-scan
_exptl_absorpt_process_details
;
SADABS-2016/2 (Bruker,2016/2) was used for absorption correction.
wR2(int) was 0.1406 before and 0.0948 after correction.
The Ratio of minimum to maximum transmission is 0.7670.
The \l/2 correction factor is Not present.
;
_exptl_crystal_colour colourless
_exptl_crystal_colour_primary colourless
_exptl_crystal_density_diffrn 1.319
_exptl_crystal_description block
_exptl_crystal_F_000 3476
_exptl_crystal_size_max 0.17
_exptl_crystal_size_mid 0.17
_exptl_crystal_size_min 0.05
_refine_diff_density_max 0.533
_refine_diff_density_min -0.515
_refine_diff_density_rms 0.060
_refine_ls_extinction_method none
_refine_ls_goodness_of_fit_ref 1.053
_refine_ls_hydrogen_treatment constr
_refine_ls_matrix_type full
_refine_ls_number_parameters 1716
_refine_ls_number_reflns 32440
_refine_ls_number_restraints 169
_refine_ls_restrained_S_all 1.080
_refine_ls_R_factor_all 0.1168
_refine_ls_R_factor_gt 0.0760
_refine_ls_shift/su_max 0.001
_refine_ls_shift/su_mean 0.000
_refine_ls_structure_factor_coef Fsqd
_refine_ls_weighting_details 'w=1/[\s^2^(Fo^2^)+(0.1141P)^2^+3.9297P] where P=(Fo^2^+2Fc^2^)/3'
_refine_ls_weighting_scheme calc
_refine_ls_wR_factor_gt 0.2079
_refine_ls_wR_factor_ref 0.2342
_reflns_Friedel_coverage 0.000
_reflns_number_gt 19531
_reflns_number_total 32440
_reflns_threshold_expression 'I > 2\s(I)'
_cod_data_source_file d5sc08157b2.cif
_cod_data_source_block 250716lyy_2
_cod_original_sg_symbol_H-M P-1
_cod_original_formula_sum 'C141.90 H137.90 B Cl29.70 F4 N29'
_cod_database_code 1576947
_shelx_shelxl_version_number 2018/3
_shelx_space_group_comment
;
The symmetry employed for this shelxl refinement is uniquely defined
by the following loop, which should always be used as a source of
symmetry information in preference to the above space-group names.
They are only intended as comments.
;
_shelx_estimated_absorpt_t_max 0.854
_shelx_estimated_absorpt_t_min 0.608
_olex2_refinement_description
;
1. Fixed Uiso
 At 1.2 times of:
  All C(H) groups, All C(H,H) groups
 At 1.5 times of:
  All C(H,H,H) groups
2. Restrained distances
 F4A-F2A = F4-F1
 2.3 with sigma of 0.01
 B1-F1 = B1-F2 = B1-F3 = B1-F4 = B1-F1A = B1-F2A = B1-F3A = B1-F4A
 1.42 with sigma of 0.01
 C138-C137 = C137-C136 = C136-C135 = N28-C135 = N28-C123 = C124-C123 = C125-
 C124 = C126-C125 = C132-C131 = C133-C132 = C134-C133 = N28-C131 = N28-C127 =
 C128-C127 = C129-C128 = C130-C129
 1.53 with sigma of 0.01
 B1-F1 \\sim B1-F1A
 with sigma of 0.02
 B1-F2 \\sim B1-F2A
 with sigma of 0.02
 B1-F3 \\sim B1-F3A
 with sigma of 0.02
 B1-F4 \\sim B1-F4A
 with sigma of 0.02
3. Rigid bond restraints
 C133, C134
 with sigma for 1-2 distances of 0.005 and sigma for 1-3 distances of 0.005
4. Uiso/Uaniso restraints and constraints
B1 \\sim F4A \\sim F4 \\sim F2 \\sim F3 \\sim F2A \\sim F1 \\sim F3A \\sim F1A:
within 2A with sigma of 0.01 and sigma for terminal atoms of 0.02 within 2A
C131 \\sim C132 \\sim C133 \\sim C134: within 2A with sigma of 0.01 and sigma
for terminal atoms of 0.02 within 2A
C135 \\sim C136 \\sim C137: within 2A with sigma of 0.005 and sigma for
terminal atoms of 0.01 within 2A
5. Others
 Sof(F3A)=Sof(F4A)=Sof(F2A)=Sof(F1A)=1-FVAR(1)
 Sof(F1)=Sof(F2)=Sof(F3)=Sof(F4)=FVAR(1)
 Fixed Sof: Cl2(0.9) Cl3(0.9) Cl4(0.9) C1(0.9) H1(0.9)
6.a Ternary CH refined with riding coordinates:
 C1(H1)
6.b Secondary CH2 refined with riding coordinates:
 C12(H12A,H12B), C13(H13A,H13B), C14(H14A,H14B), C15(H15A,H15B), C29(H29A,
 H29B), C30(H30A,H30B), C31(H31A,H31B), C32(H32A,H32B), C46(H46A,H46B),
 C47(H47A,H47B), C48(H48A,H48B), C49(H49A,H49B), C57(H57A,H57B), C58(H58A,H58B),
  C75(H75A,H75B), C76(H76A,H76B), C82(H82A,H82B), C83(H83A,H83B), C95(H95A,
 H95B), C96(H96A,H96B), C97(H97A,H97B), C98(H98A,H98B), C104(H10A,H10B),
 C105(H10C,H10D), C123(H12C,H12D), C124(H12E,H12F), C125(H12G,H12H), C127(H12L,
 H12M), C128(H12N,H12O), C129(H12P,H12Q), C131(H13F,H13G), C132(H13H,H13I),
 C133(H13J,H13K), C135(H13O,H13P), C136(H13Q,H13R), C137(H13S,H13T)
6.c Aromatic/amide H refined with riding coordinates:
 C9(H9), C11(H11), C16(H16), C18(H18), C26(H26), C28(H28), C33(H33), C35(H35),
 C43(H43), C45(H45), C50(H50), C52(H52), C55(H55), C56(H56), C59(H59), C61(H61),
  C69(H69), C71(H71), C72(H72), C73(H73), C79(H79), C81(H81), C84(H84),
 C85(H85), C86(H86), C87(H87), C88(H88), C89(H89), C92(H92), C94(H94), C99(H99),
  C101(H101), C102(H102), C103(H103), C106(H106), C108(H108), C111(H111),
 C112(H112), C113(H113), C114(H114), C115(H115), C116(H116), C117(H117),
 C118(H118), C119(H119), C120(H120), C121(H121), C122(H122)
6.d Idealised Me refined as rotating group:
 C126(H12I,H12J,H12K), C130(H13C,H13D,H13E), C134(H13L,H13M,H13N), C138(H13U,
 H13V,H13W)
;
_smtbx_masks_special_details
;
A solvent mask was calculated and 586 electrons were 
found in a volume of 2280\%A^3^ in 2 voids per unit cell. 
This is consistent with the presence of 
5[CHCl3] per Asymmetric Unit 
which account for 580 electrons 
per unit cell.
;
_smtbx_masks_void_probe_radius 1.2
_smtbx_masks_void_truncation_radius 1.2
_olex2_diffrn_ambient_temperature_device 'Oxford Cryostream 800'
_olex2_submission_special_instructions 'No special instructions were received'

loop_
_space_group_symop_operation_xyz
'x, y, z'
'-x, -y, -z'

loop_
_atom_site_label
_atom_site_type_symbol
_atom_site_fract_x
_atom_site_fract_y
_atom_site_fract_z
_atom_site_U_iso_or_equiv
_atom_site_adp_type
_atom_site_occupancy
_atom_site_site_symmetry_order
_atom_site_calc_flag
_atom_site_refinement_flags_posn
_atom_site_refinement_flags_adp
_atom_site_refinement_flags_occupancy
_atom_site_disorder_assembly
_atom_site_disorder_group
B1 B 0.7554(3) 0.2909(2) 0.21518(19) 0.0689(13) Uani 1 1 d D U . . .
F1 F 0.7357(7) 0.2441(4) 0.2425(4) 0.162(3) Uani 0.562(6) 1 d D U P A 1
F2 F 0.8225(5) 0.3126(5) 0.2470(5) 0.160(3) Uani 0.562(6) 1 d D U P A 1
F3 F 0.6952(4) 0.3243(4) 0.2273(4) 0.155(3) Uani 0.562(6) 1 d D U P A 1
F4 F 0.7556(6) 0.2734(6) 0.1547(3) 0.176(3) Uani 0.562(6) 1 d D U P A 1
Cl2 Cl 0.71270(7) -0.14186(5) -0.05824(6) 0.0762(3) Uani 0.9 1 d . . P . .
Cl3 Cl 0.74271(7) -0.02862(6) 0.03578(6) 0.0783(3) Uani 0.9 1 d . . P . .
Cl4 Cl 0.84306(7) -0.05451(6) -0.06133(7) 0.0821(4) Uani 0.9 1 d . . P . .
C1 C 0.7485(2) -0.0622(2) -0.0398(2) 0.0631(12) Uani 0.9 1 d . . P . .
H1 H 0.716463 -0.039495 -0.064002 0.076 Uiso 0.9 1 calc R U P . .
Cl5 Cl 0.96500(6) 0.03457(5) 0.09959(4) 0.0639(3) Uani 1 1 d . . . . .
Cl6 Cl 0.97416(9) 0.06182(5) 0.30749(7) 0.1007(5) Uani 1 1 d . . . . .
Cl7 Cl 1.10993(6) 0.47927(6) 0.34502(5) 0.0762(3) Uani 1 1 d . . . . .
Cl8 Cl 0.95404(6) 0.58411(5) 0.22477(6) 0.0797(4) Uani 1 1 d . . . . .
Cl9 Cl 0.52474(6) 0.40147(4) -0.00339(4) 0.0607(2) Uani 1 1 d . . . . .
Cl10 Cl 0.45831(6) 0.16853(5) -0.02260(5) 0.0737(3) Uani 1 1 d . . . . .
Cl11 Cl 0.73674(7) -0.04136(5) 0.18858(7) 0.0881(4) Uani 1 1 d . . . . .
Cl12 Cl 0.45389(8) 0.25914(7) 0.40831(6) 0.1006(4) Uani 1 1 d . . . . .
Cl13 Cl 0.52345(8) 0.48560(7) 0.41122(6) 0.0958(4) Uani 1 1 d . . . . .
Cl14 Cl 0.71025(9) 0.37751(7) 0.52405(6) 0.1003(4) Uani 1 1 d . . . . .
Cl15 Cl 0.67326(5) 0.25560(5) -0.10465(5) 0.0664(3) Uani 1 1 d . . . . .
Cl16 Cl 1.12076(7) 0.43051(6) 0.13391(8) 0.1037(5) Uani 1 1 d . . . . .
N1 N 0.77970(16) 0.09552(14) 0.16434(13) 0.0490(7) Uani 1 1 d . . . . .
N2 N 0.82298(17) 0.12722(14) 0.26804(14) 0.0535(7) Uani 1 1 d . . . . .
N3 N 0.90369(16) 0.14836(13) 0.19283(13) 0.0486(7) Uani 1 1 d . . . . .
N4 N 1.1486(2) 0.23167(19) 0.4744(2) 0.0932(13) Uani 1 1 d . . . . .
N5 N 1.1038(2) 0.29554(17) 0.59852(17) 0.0795(12) Uani 1 1 d . . . . .
N6 N 1.0700(2) 0.41424(16) 0.55660(16) 0.0687(9) Uani 1 1 d . . . . .
N7 N 0.99635(18) 0.38245(15) 0.24553(15) 0.0573(8) Uani 1 1 d . . . . .
N8 N 0.93146(18) 0.41121(15) 0.16282(14) 0.0553(8) Uani 1 1 d . . . . .
N9 N 0.90276(17) 0.45531(14) 0.26302(14) 0.0541(8) Uani 1 1 d . . . . .
N10 N 0.70670(19) 0.67214(18) 0.13805(18) 0.0742(10) Uani 1 1 d . . . . .
N11 N 0.5733(2) 0.72626(16) 0.20472(18) 0.0748(11) Uani 1 1 d . . . . .
N12 N 0.46744(18) 0.60434(15) 0.16157(16) 0.0636(9) Uani 1 1 d . . . . .
N13 N 0.66026(16) 0.33924(13) 0.05516(13) 0.0476(7) Uani 1 1 d . . . . .
N14 N 0.66227(16) 0.22932(13) 0.03211(14) 0.0502(7) Uani 1 1 d . . . . .
N15 N 0.56297(15) 0.27510(14) 0.08760(14) 0.0488(7) Uani 1 1 d . . . . .
N16 N 0.38961(19) -0.02734(15) 0.08288(16) 0.0637(9) Uani 1 1 d . . . . .
N17 N 0.3138(2) -0.05883(17) 0.19663(17) 0.0721(10) Uani 1 1 d . . . . .
N18 N 0.4630(2) -0.0610(2) 0.27070(18) 0.0839(12) Uani 1 1 d . . . . .
N19 N 0.2898(2) 0.07989(19) 0.24550(19) 0.0821(11) Uani 1 1 d . . . . .
N20 N 0.62576(18) 0.27479(15) 0.36009(15) 0.0617(8) Uani 1 1 d . . . . .
N21 N 0.69020(18) 0.37740(16) 0.38502(15) 0.0613(8) Uani 1 1 d . . . . .
N22 N 0.57374(18) 0.35668(16) 0.32292(15) 0.0620(8) Uani 1 1 d . . . . .
N23 N 0.9330(2) 0.24297(18) 0.57758(19) 0.0848(12) Uani 1 1 d . . . . .
N24 N 0.97052(19) 0.27050(16) -0.1454(2) 0.0683(9) Uani 1 1 d . . . . .
N25 N 1.08129(19) 0.16870(16) -0.16089(16) 0.0626(9) Uani 1 1 d . . . . .
N26 N 0.95941(19) 0.08140(16) -0.12111(15) 0.0598(8) Uani 1 1 d . . . . .
N27 N 1.1584(2) 0.21920(17) -0.03176(17) 0.0686(9) Uani 1 1 d . . . . .
N28 N 0.2969(2) 0.3707(2) 0.27357(19) 0.0986(14) Uani 1 1 d D . . . .
C2 C 0.91770(19) 0.08156(16) 0.06048(16) 0.0472(8) Uani 1 1 d . . . . .
C3 C 0.86166(19) 0.11750(16) 0.08761(16) 0.0464(8) Uani 1 1 d . . . . .
C4 C 0.8475(2) 0.12050(16) 0.15216(16) 0.0477(8) Uani 1 1 d . . . . .
C5 C 0.7711(2) 0.10030(17) 0.22298(17) 0.0504(9) Uani 1 1 d . . . . .
C6 C 0.8881(2) 0.15038(17) 0.25019(17) 0.0505(9) Uani 1 1 d . . . . .
C7 C 0.9487(2) 0.17959(18) 0.29836(16) 0.0523(9) Uani 1 1 d . . . . .
C8 C 0.9888(2) 0.14325(19) 0.32966(19) 0.0646(11) Uani 1 1 d . . . . .
C9 C 1.0425(3) 0.1695(2) 0.3766(2) 0.0732(12) Uani 1 1 d . . . . .
H9 H 1.069360 0.143572 0.397123 0.088 Uiso 1 1 calc R U . . .
C10 C 1.0570(2) 0.23427(19) 0.39366(19) 0.0640(11) Uani 1 1 d . . . . .
C11 C 1.1125(3) 0.2635(2) 0.4444(2) 0.0750(13) Uani 1 1 d . . . . .
H11 H 1.121558 0.307898 0.454911 0.090 Uiso 1 1 calc R U . . .
C12 C 1.2009(3) 0.2643(3) 0.5262(3) 0.1003(19) Uani 1 1 d . . . . .
H12A H 1.209537 0.309263 0.525810 0.120 Uiso 1 1 calc R U . . .
H12B H 1.250857 0.246502 0.523739 0.120 Uiso 1 1 calc R U . . .
C13 C 1.1662(3) 0.2566(2) 0.5842(2) 0.0917(17) Uani 1 1 d . . . . .
H13A H 1.146832 0.212146 0.580221 0.110 Uiso 1 1 calc R U . . .
H13B H 1.206381 0.267631 0.617961 0.110 Uiso 1 1 calc R U . . .
C14 C 1.1333(3) 0.36065(19) 0.6257(2) 0.0773(14) Uani 1 1 d . . . . .
H14A H 1.180356 0.371354 0.606584 0.093 Uiso 1 1 calc R U . . .
H14B H 1.147208 0.364502 0.669236 0.093 Uiso 1 1 calc R U . . .
C15 C 1.0763(3) 0.4065(2) 0.61857(19) 0.0779(13) Uani 1 1 d . . . . .
H15A H 1.025678 0.391080 0.629590 0.094 Uiso 1 1 calc R U . . .
H15B H 1.092599 0.447400 0.646144 0.094 Uiso 1 1 calc R U . . .
C16 C 1.0029(3) 0.41088(18) 0.53139(18) 0.0639(11) Uani 1 1 d . . . . .
H16 H 0.959930 0.403023 0.553191 0.077 Uiso 1 1 calc R U . . .
C17 C 0.9906(2) 0.41900(17) 0.46866(17) 0.0572(10) Uani 1 1 d . . . . .
C18 C 1.0498(2) 0.44222(18) 0.43906(18) 0.0593(10) Uani 1 1 d . . . . .
H18 H 1.098617 0.455882 0.459738 0.071 Uiso 1 1 calc R U . . .
C19 C 1.0369(2) 0.44522(17) 0.37966(17) 0.0528(9) Uani 1 1 d . . . . .
C20 C 0.9665(2) 0.42510(17) 0.34817(17) 0.0517(9) Uani 1 1 d . . . . .
C21 C 0.9551(2) 0.42096(17) 0.28095(17) 0.0517(9) Uani 1 1 d . . . . .
C22 C 0.9812(2) 0.37873(17) 0.18673(18) 0.0547(9) Uani 1 1 d . . . . .
C23 C 0.8952(2) 0.44978(18) 0.20318(18) 0.0547(10) Uani 1 1 d . . . . .
C24 C 0.8424(2) 0.49073(17) 0.18120(16) 0.0517(9) Uani 1 1 d . . . . .
C25 C 0.8633(2) 0.55434(18) 0.19143(17) 0.0550(9) Uani 1 1 d . . . . .
C26 C 0.8144(2) 0.59516(19) 0.17460(18) 0.0605(10) Uani 1 1 d . . . . .
H26 H 0.829496 0.638847 0.182891 0.073 Uiso 1 1 calc R U . . .
C27 C 0.7430(2) 0.57155(19) 0.14552(19) 0.0612(10) Uani 1 1 d . . . . .
C28 C 0.6901(2) 0.6136(2) 0.1269(2) 0.0709(12) Uani 1 1 d . . . . .
H28 H 0.642330 0.596303 0.105926 0.085 Uiso 1 1 calc R U . . .
C29 C 0.6509(3) 0.7101(2) 0.1169(3) 0.0836(16) Uani 1 1 d . . . . .
H29A H 0.606080 0.682504 0.095383 0.100 Uiso 1 1 calc R U . . .
H29B H 0.674208 0.732934 0.088197 0.100 Uiso 1 1 calc R U . . .
C30 C 0.6257(3) 0.7559(2) 0.1692(3) 0.0888(17) Uani 1 1 d . . . . .
H30A H 0.671223 0.776718 0.195590 0.107 Uiso 1 1 calc R U . . .
H30B H 0.600125 0.788517 0.153884 0.107 Uiso 1 1 calc R U . . .
C31 C 0.4946(2) 0.7176(2) 0.1781(2) 0.0765(13) Uani 1 1 d . . . . .
H31A H 0.495222 0.709719 0.133596 0.092 Uiso 1 1 calc R U . . .
H31B H 0.470232 0.756761 0.191656 0.092 Uiso 1 1 calc R U . . .
C32 C 0.4472(3) 0.66413(19) 0.1948(2) 0.0722(12) Uani 1 1 d . . . . .
H32A H 0.455660 0.666551 0.238681 0.087 Uiso 1 1 calc R U . . .
H32B H 0.392256 0.667660 0.185658 0.087 Uiso 1 1 calc R U . . .
C33 C 0.4927(2) 0.56685(19) 0.19136(19) 0.0611(10) Uani 1 1 d . . . . .
H33 H 0.498096 0.579719 0.234144 0.073 Uiso 1 1 calc R U . . .
C34 C 0.5141(2) 0.50471(16) 0.16358(17) 0.0505(9) Uani 1 1 d . . . . .
C35 C 0.5078(2) 0.48325(18) 0.10093(17) 0.0532(9) Uani 1 1 d . . . . .
H35 H 0.486633 0.508049 0.075928 0.064 Uiso 1 1 calc R U . . .
C36 C 0.53204(19) 0.42683(16) 0.07548(16) 0.0460(8) Uani 1 1 d . . . . .
C37 C 0.56241(18) 0.38831(16) 0.11075(16) 0.0452(8) Uani 1 1 d . . . . .
C38 C 0.59627(18) 0.33005(16) 0.08246(16) 0.0446(8) Uani 1 1 d . . . . .
C39 C 0.69054(18) 0.28705(16) 0.03061(16) 0.0453(8) Uani 1 1 d . . . . .
C40 C 0.5985(2) 0.22588(17) 0.06158(16) 0.0490(9) Uani 1 1 d . . . . .
C41 C 0.56499(19) 0.16266(16) 0.06622(17) 0.0499(8) Uani 1 1 d . . . . .
C42 C 0.4980(2) 0.13382(17) 0.03237(17) 0.0519(9) Uani 1 1 d . . . . .
C43 C 0.4636(2) 0.07780(17) 0.04055(17) 0.0548(9) Uani 1 1 d . . . . .
H43 H 0.417399 0.059421 0.017719 0.066 Uiso 1 1 calc R U . . .
C44 C 0.4971(2) 0.04831(17) 0.08255(17) 0.0527(9) Uani 1 1 d . . . . .
C45 C 0.4600(2) -0.01039(18) 0.09418(19) 0.0610(10) Uani 1 1 d . . . . .
H45 H 0.490906 -0.036719 0.111077 0.073 Uiso 1 1 calc R U . . .
C46 C 0.3614(3) -0.0887(2) 0.0934(2) 0.0715(12) Uani 1 1 d . . . . .
H46A H 0.403129 -0.105990 0.113682 0.086 Uiso 1 1 calc R U . . .
H46B H 0.346209 -0.117864 0.054063 0.086 Uiso 1 1 calc R U . . .
C47 C 0.2936(2) -0.0841(2) 0.1320(2) 0.0699(12) Uani 1 1 d . . . . .
H47A H 0.257971 -0.057086 0.117249 0.084 Uiso 1 1 calc R U . . .
H47B H 0.266106 -0.126306 0.126715 0.084 Uiso 1 1 calc R U . . .
C48 C 0.3386(3) -0.1076(2) 0.2253(2) 0.0826(14) Uani 1 1 d . . . . .
H48A H 0.369004 -0.134964 0.197207 0.099 Uiso 1 1 calc R U . . .
H48B H 0.292998 -0.133615 0.232706 0.099 Uiso 1 1 calc R U . . .
C49 C 0.3862(3) -0.0828(3) 0.2844(2) 0.0935(17) Uani 1 1 d . . . . .
H49A H 0.362393 -0.047810 0.309337 0.112 Uiso 1 1 calc R U . . .
H49B H 0.389301 -0.116273 0.307208 0.112 Uiso 1 1 calc R U . . .
C50 C 0.4810(3) -0.0022(3) 0.2828(2) 0.0793(13) Uani 1 1 d . . . . .
H50 H 0.445935 0.025054 0.301558 0.095 Uiso 1 1 calc R U . . .
C51 C 0.5562(2) 0.0244(2) 0.2681(2) 0.0661(11) Uani 1 1 d . . . . .
C52 C 0.6060(2) -0.0153(2) 0.2387(2) 0.0659(11) Uani 1 1 d . . . . .
H52 H 0.592772 -0.059280 0.228233 0.079 Uiso 1 1 calc R U . . .
C53 C 0.6748(2) 0.0101(2) 0.22485(19) 0.0625(10) Uani 1 1 d . . . . .
C54 C 0.6964(2) 0.07358(18) 0.23997(17) 0.0525(9) Uani 1 1 d . . . . .
C55 C 0.6475(2) 0.1129(2) 0.27071(19) 0.0655(11) Uani 1 1 d . . . . .
H55 H 0.661985 0.156605 0.282521 0.079 Uiso 1 1 calc R U . . .
C56 C 0.5772(2) 0.0883(2) 0.2843(2) 0.0681(11) Uani 1 1 d . . . . .
H56 H 0.543178 0.115433 0.304859 0.082 Uiso 1 1 calc R U . . .
C57 C 0.2473(3) -0.0318(2) 0.2258(2) 0.0829(14) Uani 1 1 d . . . . .
H57A H 0.255665 -0.027569 0.270001 0.100 Uiso 1 1 calc R U . . .
H57B H 0.201155 -0.061449 0.211634 0.100 Uiso 1 1 calc R U . . .
C58 C 0.2326(3) 0.0302(3) 0.2138(3) 0.0919(16) Uani 1 1 d . . . . .
H58A H 0.232491 0.028076 0.169826 0.110 Uiso 1 1 calc R U . . .
H58B H 0.181396 0.040404 0.226535 0.110 Uiso 1 1 calc R U . . .
C59 C 0.3355(3) 0.1055(2) 0.2141(2) 0.0788(13) Uani 1 1 d . . . . .
H59 H 0.331827 0.091220 0.171419 0.095 Uiso 1 1 calc R U . . .
C60 C 0.3944(2) 0.1572(2) 0.2433(2) 0.0700(12) Uani 1 1 d . . . . .
C61 C 0.3966(2) 0.1818(2) 0.3043(2) 0.0749(12) Uani 1 1 d . . . . .
H61 H 0.359442 0.166623 0.327824 0.090 Uiso 1 1 calc R U . . .
C62 C 0.4529(2) 0.2285(2) 0.3316(2) 0.0721(12) Uani 1 1 d . . . . .
C63 C 0.5084(2) 0.25168(19) 0.2979(2) 0.0620(10) Uani 1 1 d . . . . .
C64 C 0.5727(2) 0.2976(2) 0.32906(18) 0.0618(10) Uani 1 1 d . . . . .
C65 C 0.6824(2) 0.3173(2) 0.38803(18) 0.0613(10) Uani 1 1 d . . . . .
C66 C 0.6344(2) 0.39437(19) 0.35176(17) 0.0584(10) Uani 1 1 d . . . . .
C67 C 0.6432(2) 0.45904(19) 0.34231(18) 0.0593(10) Uani 1 1 d . . . . .
C68 C 0.5939(3) 0.5039(2) 0.3647(2) 0.0696(11) Uani 1 1 d . . . . .
C69 C 0.6009(3) 0.5632(2) 0.3531(2) 0.0720(12) Uani 1 1 d . . . . .
H69 H 0.566395 0.592666 0.368542 0.086 Uiso 1 1 calc R U . . .
C70 C 0.6591(2) 0.57947(19) 0.3183(2) 0.0647(11) Uani 1 1 d . . . . .
C71 C 0.7087(2) 0.5364(2) 0.2971(2) 0.0671(11) Uani 1 1 d . . . . .
H71 H 0.748966 0.547506 0.274072 0.081 Uiso 1 1 calc R U . . .
C72 C 0.7012(2) 0.4769(2) 0.30884(18) 0.0619(10) Uani 1 1 d . . . . .
H72 H 0.736362 0.447911 0.293675 0.074 Uiso 1 1 calc R U . . .
C73 C 0.6687(3) 0.6421(2) 0.3031(2) 0.0733(13) Uani 1 1 d . . . . .
H73 H 0.708749 0.650406 0.278685 0.088 Uiso 1 1 calc R U . . .
N74 N 0.6262(2) 0.68436(19) 0.3211(2) 0.0862(12) Uani 1 1 d . . . . .
C75 C 0.6442(3) 0.7446(2) 0.3061(3) 0.0974(18) Uani 1 1 d . . . . .
H75A H 0.690335 0.743258 0.282984 0.117 Uiso 1 1 calc R U . . .
H75B H 0.655497 0.777302 0.343733 0.117 Uiso 1 1 calc R U . . .
C76 C 0.5774(3) 0.7611(2) 0.2688(3) 0.0995(19) Uani 1 1 d . . . . .
H76A H 0.529013 0.751214 0.286557 0.119 Uiso 1 1 calc R U . . .
H76B H 0.583009 0.806646 0.270271 0.119 Uiso 1 1 calc R U . . .
C77 C 0.7423(2) 0.29374(19) 0.42390(17) 0.0566(10) Uani 1 1 d . . . . .
C78 C 0.7602(2) 0.3188(2) 0.48562(18) 0.0644(11) Uani 1 1 d . . . . .
C79 C 0.8165(3) 0.2954(2) 0.51680(19) 0.0686(12) Uani 1 1 d . . . . .
H79 H 0.827062 0.311972 0.558890 0.082 Uiso 1 1 calc R U . . .
C80 C 0.8573(3) 0.2490(2) 0.4883(2) 0.0666(11) Uani 1 1 d . . . . .
C81 C 0.9195(3) 0.2261(2) 0.5205(2) 0.0760(13) Uani 1 1 d . . . . .
H81 H 0.950659 0.197678 0.498048 0.091 Uiso 1 1 calc R U . . .
C82 C 0.9961(3) 0.2164(2) 0.6050(2) 0.0938(17) Uani 1 1 d . . . . .
H82A H 1.021129 0.188533 0.573224 0.113 Uiso 1 1 calc R U . . .
H82B H 0.976256 0.191293 0.633166 0.113 Uiso 1 1 calc R U . . .
C83 C 1.0538(3) 0.2693(2) 0.6389(2) 0.0946(18) Uani 1 1 d . . . . .
H83A H 1.026000 0.303061 0.661722 0.113 Uiso 1 1 calc R U . . .
H83B H 1.085841 0.253564 0.668499 0.113 Uiso 1 1 calc R U . . .
C84 C 0.8404(3) 0.2244(2) 0.4270(2) 0.0728(12) Uani 1 1 d . . . . .
H84 H 0.868363 0.192185 0.406448 0.087 Uiso 1 1 calc R U . . .
C85 C 0.7832(3) 0.2465(2) 0.39585(19) 0.0695(12) Uani 1 1 d . . . . .
H85 H 0.771854 0.228759 0.354057 0.083 Uiso 1 1 calc R U . . .
C86 C 0.5041(2) 0.2287(2) 0.2365(2) 0.0678(11) Uani 1 1 d . . . . .
H86 H 0.540144 0.244811 0.212736 0.081 Uiso 1 1 calc R U . . .
C87 C 0.4465(2) 0.1812(2) 0.2086(2) 0.0700(12) Uani 1 1 d . . . . .
H87 H 0.443349 0.165830 0.166080 0.084 Uiso 1 1 calc R U . . .
C88 C 0.5658(2) 0.07468(18) 0.1128(2) 0.0638(11) Uani 1 1 d . . . . .
H88 H 0.590762 0.053558 0.139534 0.077 Uiso 1 1 calc R U . . .
C89 C 0.5995(2) 0.13160(18) 0.1050(2) 0.0610(10) Uani 1 1 d . . . . .
H89 H 0.646756 0.149121 0.126673 0.073 Uiso 1 1 calc R U . . .
C90 C 0.76170(19) 0.29338(16) -0.00038(17) 0.0485(8) Uani 1 1 d . . . . .
C91 C 0.76065(19) 0.27637(16) -0.06278(17) 0.0494(9) Uani 1 1 d . . . . .
C92 C 0.8270(2) 0.27641(17) -0.09258(18) 0.0536(9) Uani 1 1 d . . . . .
H92 H 0.824675 0.264280 -0.135383 0.064 Uiso 1 1 calc R U . . .
C93 C 0.8966(2) 0.29418(18) -0.05978(19) 0.0540(9) Uani 1 1 d . . . . .
C94 C 0.9690(2) 0.29240(19) -0.0901(2) 0.0618(10) Uani 1 1 d . . . . .
H94 H 1.015592 0.308397 -0.066768 0.074 Uiso 1 1 calc R U . . .
C95 C 1.0453(2) 0.2718(2) -0.1711(2) 0.0732(12) Uani 1 1 d . . . . .
H95A H 1.086040 0.288218 -0.138397 0.088 Uiso 1 1 calc R U . . .
H95B H 1.046555 0.300099 -0.199648 0.088 Uiso 1 1 calc R U . . .
C96 C 1.0598(3) 0.2071(2) -0.2036(2) 0.0737(12) Uani 1 1 d . . . . .
H96A H 1.013082 0.186612 -0.228652 0.088 Uiso 1 1 calc R U . . .
H96B H 1.101319 0.210106 -0.230770 0.088 Uiso 1 1 calc R U . . .
C97 C 1.0597(2) 0.1021(2) -0.1862(2) 0.0666(11) Uani 1 1 d . . . . .
H97A H 1.090417 0.077164 -0.164262 0.080 Uiso 1 1 calc R U . . .
H97B H 1.071728 0.092164 -0.229075 0.080 Uiso 1 1 calc R U . . .
C98 C 0.9753(2) 0.0837(2) -0.18233(18) 0.0655(11) Uani 1 1 d . . . . .
H98A H 0.944618 0.114375 -0.196223 0.079 Uiso 1 1 calc R U . . .
H98B H 0.960356 0.042088 -0.209204 0.079 Uiso 1 1 calc R U . . .
C99 C 0.9147(2) 0.11737(18) -0.09380(17) 0.0528(9) Uani 1 1 d . . . . .
H99 H 0.891946 0.145717 -0.113961 0.063 Uiso 1 1 calc R U . . .
C100 C 0.8964(2) 0.11693(16) -0.03081(16) 0.0465(8) Uani 1 1 d . . . . .
C101 C 0.9353(2) 0.08160(16) 0.00159(16) 0.0495(8) Uani 1 1 d . . . . .
H101 H 0.973879 0.057442 -0.016107 0.059 Uiso 1 1 calc R U . . .
C102 C 0.8389(2) 0.15083(17) -0.00500(17) 0.0543(9) Uani 1 1 d . . . . .
H102 H 0.810711 0.173925 -0.027941 0.065 Uiso 1 1 calc R U . . .
C103 C 0.8224(2) 0.15128(17) 0.05374(17) 0.0505(9) Uani 1 1 d . . . . .
H103 H 0.783354 0.175209 0.070994 0.061 Uiso 1 1 calc R U . . .
C104 C 1.1623(2) 0.1823(2) -0.1409(2) 0.0731(12) Uani 1 1 d . . . . .
H10A H 1.178003 0.226860 -0.139664 0.088 Uiso 1 1 calc R U . . .
H10B H 1.192325 0.156696 -0.170771 0.088 Uiso 1 1 calc R U . . .
C105 C 1.1814(3) 0.1691(2) -0.0792(2) 0.0719(12) Uani 1 1 d . . . . .
H10C H 1.154508 0.128544 -0.076494 0.086 Uiso 1 1 calc R U . . .
H10D H 1.237122 0.166319 -0.073429 0.086 Uiso 1 1 calc R U . . .
C106 C 1.1100(2) 0.2041(2) 0.0024(2) 0.0639(11) Uani 1 1 d . . . . .
H106 H 1.090755 0.161328 -0.003878 0.077 Uiso 1 1 calc R U . . .
C107 C 1.0816(2) 0.24977(19) 0.05206(19) 0.0593(10) Uani 1 1 d . . . . .
C108 C 1.1113(2) 0.3117(2) 0.0672(2) 0.0658(11) Uani 1 1 d . . . . .
H108 H 1.152144 0.325839 0.046315 0.079 Uiso 1 1 calc R U . . .
C109 C 1.0818(2) 0.3529(2) 0.1128(2) 0.0648(11) Uani 1 1 d . . . . .
C110 C 1.0199(2) 0.33392(18) 0.14318(17) 0.0563(10) Uani 1 1 d . . . . .
C111 C 0.9924(2) 0.27136(19) 0.1286(2) 0.0631(10) Uani 1 1 d . . . . .
H111 H 0.952036 0.256722 0.149656 0.076 Uiso 1 1 calc R U . . .
C112 C 1.0230(2) 0.2302(2) 0.08392(19) 0.0634(10) Uani 1 1 d . . . . .
H112 H 1.003441 0.187330 0.074688 0.076 Uiso 1 1 calc R U . . .
C113 C 0.8981(2) 0.31489(19) 0.0024(2) 0.0600(10) Uani 1 1 d . . . . .
H113 H 0.945625 0.329743 0.024893 0.072 Uiso 1 1 calc R U . . .
C114 C 0.8317(2) 0.31426(18) 0.03216(19) 0.0580(10) Uani 1 1 d . . . . .
H114 H 0.833803 0.328095 0.074824 0.070 Uiso 1 1 calc R U . . .
C115 C 0.5651(2) 0.40779(17) 0.17286(17) 0.0513(9) Uani 1 1 d . . . . .
H115 H 0.583171 0.381659 0.197794 0.062 Uiso 1 1 calc R U . . .
C116 C 0.5411(2) 0.46613(18) 0.19910(17) 0.0520(9) Uani 1 1 d . . . . .
H116 H 0.543390 0.479333 0.241827 0.062 Uiso 1 1 calc R U . . .
C117 C 0.7236(2) 0.50755(19) 0.1337(2) 0.0667(11) Uani 1 1 d . . . . .
H117 H 0.675414 0.490813 0.113216 0.080 Uiso 1 1 calc R U . . .
C118 C 0.7722(2) 0.46753(18) 0.15086(19) 0.0612(10) Uani 1 1 d . . . . .
H118 H 0.757413 0.423760 0.141847 0.073 Uiso 1 1 calc R U . . .
C119 C 0.9065(2) 0.40648(19) 0.37858(18) 0.0623(10) Uani 1 1 d . . . . .
H119 H 0.856933 0.395494 0.358356 0.075 Uiso 1 1 calc R U . . .
C120 C 0.9182(2) 0.4037(2) 0.43906(18) 0.0648(11) Uani 1 1 d . . . . .
H120 H 0.876463 0.391338 0.460091 0.078 Uiso 1 1 calc R U . . .
C121 C 1.0181(2) 0.2708(2) 0.3620(2) 0.0684(11) Uani 1 1 d . . . . .
H121 H 1.028015 0.315032 0.373053 0.082 Uiso 1 1 calc R U . . .
C122 C 0.9652(2) 0.24387(19) 0.31467(18) 0.0608(10) Uani 1 1 d . . . . .
H122 H 0.939746 0.269743 0.293059 0.073 Uiso 1 1 calc R U . . .
C123 C 0.2186(3) 0.3343(3) 0.2574(3) 0.1021(19) Uani 1 1 d D . . . .
H12C H 0.183632 0.352674 0.287573 0.123 Uiso 1 1 calc R U . . .
H12D H 0.199024 0.340748 0.217746 0.123 Uiso 1 1 calc R U . . .
C124 C 0.2143(3) 0.2650(3) 0.2542(3) 0.113(2) Uani 1 1 d D . . . .
H12E H 0.221707 0.257118 0.295265 0.136 Uiso 1 1 calc R U . . .
H12F H 0.255040 0.246509 0.229890 0.136 Uiso 1 1 calc R U . . .
C125 C 0.1366(3) 0.2357(3) 0.2253(3) 0.121(2) Uani 1 1 d D . . . .
H12G H 0.096548 0.254426 0.250233 0.146 Uiso 1 1 calc R U . . .
H12H H 0.129242 0.245381 0.184949 0.146 Uiso 1 1 calc R U . . .
C126 C 0.1272(3) 0.1662(4) 0.2187(4) 0.133(3) Uani 1 1 d D . . . .
H12I H 0.163156 0.146934 0.190597 0.200 Uiso 1 1 calc R U . . .
H12J H 0.074786 0.149998 0.203089 0.200 Uiso 1 1 calc R U . . .
H12K H 0.137646 0.156162 0.258183 0.200 Uiso 1 1 calc R U . . .
C127 C 0.3283(3) 0.3668(3) 0.3361(2) 0.0992(17) Uani 1 1 d D . . . .
H12L H 0.381819 0.386134 0.342748 0.119 Uiso 1 1 calc R U . . .
H12M H 0.329061 0.322157 0.337522 0.119 Uiso 1 1 calc R U . . .
C128 C 0.2834(3) 0.3986(3) 0.3877(2) 0.1007(17) Uani 1 1 d D . . . .
H12N H 0.282186 0.443327 0.386576 0.121 Uiso 1 1 calc R U . . .
H12O H 0.229992 0.379010 0.381882 0.121 Uiso 1 1 calc R U . . .
C129 C 0.3175(3) 0.3939(4) 0.4486(2) 0.116(2) Uani 1 1 d D . . . .
H12P H 0.372154 0.410096 0.452961 0.139 Uiso 1 1 calc R U . . .
H12Q H 0.314366 0.349376 0.451082 0.139 Uiso 1 1 calc R U . . .
C130 C 0.2767(4) 0.4307(3) 0.5005(3) 0.120(2) Uani 1 1 d D . . . .
H13C H 0.222580 0.414576 0.496590 0.180 Uiso 1 1 calc R U . . .
H13D H 0.280971 0.475059 0.498983 0.180 Uiso 1 1 calc R U . . .
H13E H 0.300330 0.425913 0.539052 0.180 Uiso 1 1 calc R U . . .
C131 C 0.2878(4) 0.4385(3) 0.2712(3) 0.118(2) Uani 1 1 d D U . . .
H13F H 0.244922 0.452126 0.295633 0.141 Uiso 1 1 calc R U . . .
H13G H 0.272478 0.439556 0.228855 0.141 Uiso 1 1 calc R U . . .
C132 C 0.3573(4) 0.4869(3) 0.2929(4) 0.144(2) Uani 1 1 d D U . . .
H13H H 0.396452 0.479797 0.263112 0.173 Uiso 1 1 calc R U . . .
H13I H 0.379810 0.480616 0.331736 0.173 Uiso 1 1 calc R U . . .
C133 C 0.3367(5) 0.5554(3) 0.3013(5) 0.162(3) Uani 1 1 d D U . . .
H13J H 0.286821 0.558540 0.319289 0.195 Uiso 1 1 calc R U . . .
H13K H 0.330849 0.565831 0.261157 0.195 Uiso 1 1 calc R U . . .
C134 C 0.3978(6) 0.6048(5) 0.3425(5) 0.215(4) Uani 1 1 d D U . . .
H13L H 0.447557 0.601863 0.325212 0.323 Uiso 1 1 calc R U . . .
H13M H 0.401837 0.596381 0.383082 0.323 Uiso 1 1 calc R U . . .
H13N H 0.382148 0.646963 0.344751 0.323 Uiso 1 1 calc R U . . .
C135 C 0.3535(4) 0.3420(3) 0.2290(2) 0.1147(17) Uani 1 1 d D U . . .
H13O H 0.404035 0.366553 0.239263 0.138 Uiso 1 1 calc R U . . .
H13P H 0.359442 0.298773 0.233286 0.138 Uiso 1 1 calc R U . . .
C136 C 0.3277(4) 0.3407(4) 0.1635(3) 0.1237(17) Uani 1 1 d D U . . .
H13Q H 0.273784 0.322577 0.155149 0.148 Uiso 1 1 calc R U . . .
H13R H 0.330349 0.384097 0.157422 0.148 Uiso 1 1 calc R U . . .
C137 C 0.3750(4) 0.3039(3) 0.1205(3) 0.1130(17) Uani 1 1 d D U . . .
H13S H 0.369191 0.259679 0.124308 0.136 Uiso 1 1 calc R U . . .
H13T H 0.429445 0.319900 0.130782 0.136 Uiso 1 1 calc R U . . .
C138 C 0.3529(3) 0.3069(3) 0.0557(2) 0.0970(16) Uani 1 1 d D . . . .
H13U H 0.387440 0.283769 0.028810 0.145 Uiso 1 1 calc R U . . .
H13V H 0.356795 0.350654 0.052153 0.145 Uiso 1 1 calc R U . . .
H13W H 0.300212 0.288109 0.044437 0.145 Uiso 1 1 calc R U . . .
F3A F 0.7282(8) 0.3236(6) 0.1773(6) 0.163(4) Uani 0.438(6) 1 d D U P A 2
F4A F 0.7660(9) 0.3237(5) 0.2725(4) 0.171(4) Uani 0.438(6) 1 d D U P A 2
F2A F 0.7370(8) 0.2286(3) 0.2033(6) 0.136(3) Uani 0.438(6) 1 d D U P A 2
F1A F 0.8269(6) 0.2977(6) 0.1955(7) 0.174(4) Uani 0.438(6) 1 d D U P A 2

loop_
_atom_site_aniso_label
_atom_site_aniso_U_11
_atom_site_aniso_U_22
_atom_site_aniso_U_33
_atom_site_aniso_U_23
_atom_site_aniso_U_13
_atom_site_aniso_U_12
B1 0.082(3) 0.067(3) 0.061(3) 0.026(2) -0.011(3) 0.003(3)
F1 0.238(7) 0.133(6) 0.126(6) 0.064(5) 0.035(7) -0.025(6)
F2 0.124(5) 0.191(7) 0.140(7) 0.010(6) -0.066(5) -0.015(5)
F3 0.146(5) 0.174(6) 0.157(6) 0.026(5) 0.024(5) 0.110(5)
F4 0.212(7) 0.224(8) 0.081(4) 0.001(5) 0.023(5) 0.038(6)
Cl2 0.0717(7) 0.0528(6) 0.0997(9) 0.0188(6) -0.0133(6) -0.0116(5)
Cl3 0.0727(7) 0.0763(8) 0.0796(8) 0.0111(6) -0.0140(6) -0.0007(6)
Cl4 0.0661(7) 0.0810(8) 0.0947(9) 0.0204(7) -0.0057(6) -0.0139(6)
C1 0.057(2) 0.052(3) 0.079(3) 0.020(2) -0.012(2) -0.005(2)
Cl5 0.0729(6) 0.0687(6) 0.0604(6) 0.0292(5) 0.0077(5) 0.0261(5)
Cl6 0.1238(10) 0.0510(6) 0.1152(10) 0.0077(6) -0.0566(9) 0.0100(6)
Cl7 0.0592(6) 0.0946(8) 0.0730(7) 0.0224(6) -0.0025(5) -0.0085(5)
Cl8 0.0660(6) 0.0655(6) 0.1096(9) 0.0450(6) -0.0419(6) -0.0186(5)
Cl9 0.0743(6) 0.0562(6) 0.0514(5) 0.0149(4) -0.0110(4) 0.0086(5)
Cl10 0.0754(6) 0.0681(6) 0.0803(7) 0.0370(6) -0.0254(5) -0.0113(5)
Cl11 0.0896(8) 0.0606(7) 0.1212(10) 0.0270(7) 0.0323(7) 0.0149(6)
Cl12 0.0912(9) 0.1250(11) 0.0745(8) 0.0119(7) 0.0016(7) -0.0241(8)
Cl13 0.0999(9) 0.0933(9) 0.0967(9) 0.0221(7) 0.0271(7) 0.0080(7)
Cl14 0.1336(11) 0.1102(10) 0.0612(7) 0.0160(7) 0.0026(7) 0.0465(9)
Cl15 0.0510(5) 0.0838(7) 0.0659(6) 0.0274(5) -0.0134(4) -0.0011(5)
Cl16 0.0797(8) 0.0627(7) 0.1575(14) 0.0054(8) 0.0211(8) -0.0170(6)
N1 0.0478(16) 0.0521(18) 0.0473(17) 0.0153(14) -0.0041(13) 0.0001(13)
N2 0.0521(17) 0.0571(19) 0.0518(18) 0.0164(15) -0.0037(14) 0.0029(14)
N3 0.0460(16) 0.0498(17) 0.0495(18) 0.0136(14) -0.0047(13) 0.0003(13)
N4 0.095(3) 0.079(3) 0.091(3) -0.004(2) -0.043(2) 0.016(2)
N5 0.102(3) 0.057(2) 0.076(2) 0.0182(19) -0.041(2) 0.004(2)
N6 0.086(2) 0.057(2) 0.062(2) 0.0187(17) -0.0170(19) 0.0058(18)
N7 0.0542(18) 0.058(2) 0.059(2) 0.0149(16) -0.0102(15) 0.0059(15)
N8 0.0586(18) 0.0534(19) 0.0510(18) 0.0115(15) -0.0100(15) -0.0027(15)
N9 0.0561(18) 0.0522(18) 0.0533(18) 0.0156(15) -0.0105(14) 0.0005(14)
N10 0.058(2) 0.071(2) 0.099(3) 0.043(2) -0.0249(19) -0.0053(17)
N11 0.074(2) 0.054(2) 0.092(3) 0.015(2) -0.033(2) 0.0076(18)
N12 0.0600(19) 0.053(2) 0.076(2) 0.0135(17) -0.0148(17) 0.0109(15)
N13 0.0455(16) 0.0435(17) 0.0540(17) 0.0145(14) -0.0035(13) 0.0005(13)
N14 0.0412(15) 0.0461(17) 0.0647(19) 0.0165(15) 0.0027(14) 0.0018(13)
N15 0.0427(15) 0.0457(17) 0.0596(18) 0.0183(14) -0.0020(13) -0.0006(13)
N16 0.062(2) 0.055(2) 0.073(2) 0.0191(17) 0.0003(17) -0.0110(16)
N17 0.065(2) 0.074(2) 0.073(2) 0.0223(19) -0.0076(18) -0.0223(18)
N18 0.070(2) 0.102(3) 0.083(3) 0.044(2) -0.005(2) -0.023(2)
N19 0.061(2) 0.082(3) 0.095(3) 0.011(2) -0.007(2) -0.016(2)
N20 0.0602(19) 0.058(2) 0.067(2) 0.0200(17) -0.0082(16) -0.0056(15)
N21 0.0630(19) 0.061(2) 0.062(2) 0.0248(16) -0.0098(16) -0.0062(16)
N22 0.0598(19) 0.061(2) 0.064(2) 0.0208(17) -0.0129(16) -0.0058(16)
N23 0.101(3) 0.076(3) 0.080(3) 0.036(2) -0.027(2) 0.002(2)
N24 0.060(2) 0.059(2) 0.095(3) 0.034(2) 0.020(2) 0.0065(16)
N25 0.066(2) 0.063(2) 0.070(2) 0.0332(18) 0.0176(17) 0.0140(16)
N26 0.069(2) 0.062(2) 0.057(2) 0.0269(17) 0.0136(17) 0.0132(17)
N27 0.062(2) 0.070(2) 0.079(2) 0.024(2) 0.0105(19) 0.0095(18)
N28 0.079(3) 0.139(4) 0.087(3) 0.032(3) 0.020(2) 0.036(3)
C2 0.0485(19) 0.044(2) 0.051(2) 0.0176(16) 0.0000(16) 0.0039(16)
C3 0.0412(18) 0.045(2) 0.052(2) 0.0117(16) -0.0022(15) -0.0020(15)
C4 0.049(2) 0.045(2) 0.051(2) 0.0149(16) 0.0007(16) 0.0045(16)
C5 0.051(2) 0.051(2) 0.054(2) 0.0220(17) -0.0007(17) 0.0066(16)
C6 0.049(2) 0.046(2) 0.058(2) 0.0158(17) -0.0042(17) 0.0044(16)
C7 0.051(2) 0.056(2) 0.049(2) 0.0112(17) -0.0052(16) 0.0058(17)
C8 0.071(3) 0.055(2) 0.063(2) 0.011(2) -0.018(2) 0.0016(19)
C9 0.075(3) 0.063(3) 0.077(3) 0.011(2) -0.027(2) 0.011(2)
C10 0.066(2) 0.054(2) 0.066(3) 0.005(2) -0.014(2) 0.0022(19)
C11 0.071(3) 0.067(3) 0.080(3) 0.010(2) -0.025(2) 0.005(2)
C12 0.082(3) 0.097(4) 0.106(4) 0.003(3) -0.050(3) 0.010(3)
C13 0.105(4) 0.072(3) 0.089(4) 0.016(3) -0.057(3) 0.006(3)
C14 0.100(3) 0.061(3) 0.064(3) 0.014(2) -0.042(2) -0.004(2)
C15 0.111(4) 0.063(3) 0.058(3) 0.020(2) -0.029(2) 0.002(2)
C16 0.085(3) 0.051(2) 0.054(2) 0.0156(18) -0.016(2) 0.001(2)
C17 0.069(2) 0.045(2) 0.055(2) 0.0112(18) -0.0131(19) 0.0064(18)
C18 0.060(2) 0.052(2) 0.065(2) 0.0175(19) -0.0182(19) -0.0003(18)
C19 0.052(2) 0.050(2) 0.055(2) 0.0111(17) -0.0054(17) 0.0068(16)
C20 0.053(2) 0.049(2) 0.054(2) 0.0160(17) -0.0054(17) 0.0056(16)
C21 0.050(2) 0.047(2) 0.057(2) 0.0168(18) -0.0124(18) -0.0016(17)
C22 0.054(2) 0.051(2) 0.059(2) 0.0180(19) -0.0091(18) -0.0036(17)
C23 0.052(2) 0.049(2) 0.061(2) 0.0196(19) -0.0176(18) -0.0115(17)
C24 0.055(2) 0.051(2) 0.049(2) 0.0147(17) -0.0089(16) -0.0012(17)
C25 0.051(2) 0.054(2) 0.062(2) 0.0267(18) -0.0141(17) -0.0083(17)
C26 0.058(2) 0.054(2) 0.072(3) 0.029(2) -0.0165(19) -0.0102(18)
C27 0.054(2) 0.059(2) 0.073(3) 0.030(2) -0.0136(19) -0.0057(18)
C28 0.057(2) 0.068(3) 0.091(3) 0.040(2) -0.026(2) -0.011(2)
C29 0.074(3) 0.070(3) 0.114(4) 0.051(3) -0.036(3) -0.008(2)
C30 0.080(3) 0.052(3) 0.134(5) 0.038(3) -0.043(3) -0.010(2)
C31 0.073(3) 0.051(2) 0.102(4) 0.014(2) -0.030(3) 0.014(2)
C32 0.070(3) 0.054(3) 0.087(3) 0.005(2) -0.017(2) 0.016(2)
C33 0.059(2) 0.057(2) 0.063(2) 0.008(2) -0.0132(19) 0.0058(19)
C34 0.051(2) 0.045(2) 0.055(2) 0.0118(17) -0.0070(17) 0.0040(16)
C35 0.049(2) 0.052(2) 0.060(2) 0.0203(18) -0.0094(17) 0.0018(16)
C36 0.0452(18) 0.043(2) 0.049(2) 0.0127(16) -0.0052(15) -0.0011(15)
C37 0.0383(17) 0.045(2) 0.052(2) 0.0145(16) -0.0044(15) -0.0018(14)
C38 0.0381(17) 0.046(2) 0.052(2) 0.0200(16) -0.0069(15) 0.0008(15)
C39 0.0414(17) 0.043(2) 0.051(2) 0.0147(16) -0.0082(15) -0.0030(15)
C40 0.0464(19) 0.045(2) 0.055(2) 0.0153(17) -0.0091(17) -0.0026(16)
C41 0.0455(19) 0.046(2) 0.061(2) 0.0180(17) 0.0019(16) 0.0000(15)
C42 0.050(2) 0.048(2) 0.059(2) 0.0195(17) -0.0072(17) -0.0010(16)
C43 0.050(2) 0.051(2) 0.063(2) 0.0176(18) -0.0090(17) -0.0057(16)
C44 0.053(2) 0.042(2) 0.063(2) 0.0154(17) -0.0003(17) -0.0052(16)
C45 0.064(2) 0.050(2) 0.069(3) 0.0209(19) -0.005(2) -0.0034(19)
C46 0.071(3) 0.058(3) 0.083(3) 0.022(2) -0.002(2) -0.019(2)
C47 0.065(2) 0.068(3) 0.074(3) 0.024(2) -0.010(2) -0.023(2)
C48 0.076(3) 0.089(3) 0.085(3) 0.039(3) -0.009(2) -0.026(3)
C49 0.074(3) 0.116(4) 0.094(4) 0.050(3) -0.006(3) -0.032(3)
C50 0.061(3) 0.098(4) 0.083(3) 0.036(3) 0.005(2) -0.008(3)
C51 0.057(2) 0.073(3) 0.071(3) 0.028(2) 0.002(2) -0.007(2)
C52 0.068(3) 0.060(3) 0.072(3) 0.027(2) -0.003(2) -0.009(2)
C53 0.062(2) 0.067(3) 0.065(3) 0.030(2) 0.0010(19) 0.002(2)
C54 0.048(2) 0.058(2) 0.053(2) 0.0210(18) -0.0037(17) -0.0023(18)
C55 0.059(2) 0.067(3) 0.069(3) 0.017(2) 0.000(2) -0.005(2)
C56 0.056(2) 0.075(3) 0.074(3) 0.019(2) 0.011(2) 0.003(2)
C57 0.073(3) 0.087(4) 0.080(3) 0.015(3) -0.001(2) -0.029(3)
C58 0.067(3) 0.092(4) 0.103(4) 0.007(3) -0.006(3) -0.022(3)
C59 0.062(3) 0.077(3) 0.090(3) 0.014(3) -0.020(2) -0.006(2)
C60 0.050(2) 0.074(3) 0.083(3) 0.021(2) -0.016(2) -0.005(2)
C61 0.059(2) 0.082(3) 0.080(3) 0.018(3) -0.005(2) -0.012(2)
C62 0.061(2) 0.073(3) 0.078(3) 0.016(2) -0.009(2) -0.008(2)
C63 0.054(2) 0.061(2) 0.069(3) 0.016(2) -0.011(2) -0.0034(18)
C64 0.057(2) 0.071(3) 0.055(2) 0.017(2) -0.0087(18) -0.004(2)
C65 0.057(2) 0.074(3) 0.054(2) 0.022(2) -0.0024(18) -0.001(2)
C66 0.058(2) 0.062(2) 0.055(2) 0.0197(19) -0.0062(18) -0.0044(19)
C67 0.055(2) 0.060(2) 0.060(2) 0.012(2) -0.0143(19) 0.0008(19)
C68 0.070(3) 0.072(3) 0.064(3) 0.015(2) -0.004(2) -0.004(2)
C69 0.072(3) 0.070(3) 0.071(3) 0.010(2) -0.009(2) 0.014(2)
C70 0.066(3) 0.057(3) 0.068(3) 0.017(2) -0.021(2) -0.004(2)
C71 0.063(2) 0.069(3) 0.068(3) 0.023(2) -0.017(2) -0.002(2)
C72 0.058(2) 0.067(3) 0.063(2) 0.022(2) -0.0073(19) 0.0025(19)
C73 0.077(3) 0.069(3) 0.071(3) 0.021(2) -0.030(2) -0.001(2)
N74 0.092(3) 0.064(3) 0.097(3) 0.017(2) -0.035(2) 0.003(2)
C75 0.108(4) 0.064(3) 0.114(4) 0.024(3) -0.049(3) 0.002(3)
C76 0.112(4) 0.055(3) 0.121(4) 0.009(3) -0.053(3) 0.017(3)
C77 0.061(2) 0.061(2) 0.048(2) 0.0207(19) -0.0081(18) -0.0097(19)
C78 0.066(2) 0.077(3) 0.053(2) 0.024(2) -0.0012(19) 0.004(2)
C79 0.088(3) 0.072(3) 0.048(2) 0.024(2) -0.009(2) 0.001(2)
C80 0.074(3) 0.067(3) 0.062(3) 0.028(2) -0.013(2) -0.001(2)
C81 0.084(3) 0.079(3) 0.069(3) 0.031(2) -0.014(2) 0.002(2)
C82 0.116(4) 0.078(3) 0.088(3) 0.037(3) -0.036(3) -0.008(3)
C83 0.126(4) 0.073(3) 0.082(3) 0.034(3) -0.051(3) -0.011(3)
C84 0.082(3) 0.076(3) 0.062(3) 0.020(2) -0.005(2) 0.012(2)
C85 0.080(3) 0.080(3) 0.047(2) 0.016(2) -0.011(2) 0.007(2)
C86 0.060(2) 0.070(3) 0.072(3) 0.021(2) -0.009(2) -0.004(2)
C87 0.066(3) 0.070(3) 0.069(3) 0.011(2) -0.014(2) 0.001(2)
C88 0.061(2) 0.052(2) 0.083(3) 0.031(2) -0.014(2) -0.0050(18)
C89 0.049(2) 0.052(2) 0.084(3) 0.028(2) -0.0154(19) -0.0071(17)
C90 0.0451(19) 0.0416(19) 0.059(2) 0.0145(17) -0.0011(16) 0.0000(15)
C91 0.0430(18) 0.047(2) 0.062(2) 0.0233(18) -0.0045(16) 0.0024(15)
C92 0.051(2) 0.053(2) 0.060(2) 0.0225(18) 0.0018(18) 0.0050(17)
C93 0.0448(19) 0.054(2) 0.070(3) 0.028(2) 0.0051(18) 0.0057(16)
C94 0.050(2) 0.056(2) 0.086(3) 0.031(2) 0.007(2) 0.0040(18)
C95 0.064(3) 0.075(3) 0.096(3) 0.046(3) 0.025(2) 0.012(2)
C96 0.075(3) 0.086(3) 0.077(3) 0.046(3) 0.027(2) 0.020(2)
C97 0.071(3) 0.071(3) 0.067(3) 0.028(2) 0.020(2) 0.014(2)
C98 0.076(3) 0.069(3) 0.056(2) 0.023(2) 0.010(2) 0.008(2)
C99 0.060(2) 0.048(2) 0.053(2) 0.0205(18) -0.0023(18) 0.0008(18)
C100 0.0498(19) 0.0390(19) 0.052(2) 0.0150(16) -0.0001(16) 0.0026(15)
C101 0.052(2) 0.046(2) 0.052(2) 0.0146(17) 0.0064(16) 0.0038(16)
C102 0.058(2) 0.050(2) 0.056(2) 0.0184(18) -0.0103(18) 0.0055(17)
C103 0.051(2) 0.047(2) 0.056(2) 0.0156(17) 0.0016(17) 0.0100(16)
C104 0.062(3) 0.076(3) 0.093(3) 0.035(3) 0.027(2) 0.017(2)
C105 0.063(3) 0.077(3) 0.083(3) 0.029(3) 0.011(2) 0.014(2)
C106 0.056(2) 0.064(3) 0.075(3) 0.026(2) -0.005(2) 0.0024(19)
C107 0.054(2) 0.059(2) 0.065(3) 0.017(2) -0.0022(19) 0.0013(19)
C108 0.049(2) 0.069(3) 0.081(3) 0.023(2) 0.005(2) -0.003(2)
C109 0.052(2) 0.059(3) 0.082(3) 0.017(2) -0.001(2) -0.0031(19)
C110 0.052(2) 0.059(2) 0.057(2) 0.0149(19) -0.0080(18) 0.0007(18)
C111 0.061(2) 0.056(2) 0.069(3) 0.011(2) 0.005(2) -0.0042(19)
C112 0.067(2) 0.053(2) 0.068(3) 0.013(2) 0.003(2) -0.005(2)
C113 0.041(2) 0.063(2) 0.076(3) 0.021(2) -0.0015(19) -0.0035(17)
C114 0.051(2) 0.058(2) 0.062(2) 0.0099(19) -0.0048(18) -0.0010(17)
C115 0.049(2) 0.049(2) 0.059(2) 0.0222(18) -0.0081(17) 0.0056(16)
C116 0.051(2) 0.056(2) 0.049(2) 0.0128(18) -0.0037(16) 0.0073(17)
C117 0.056(2) 0.059(3) 0.083(3) 0.025(2) -0.026(2) -0.0109(19)
C118 0.061(2) 0.047(2) 0.072(3) 0.0153(19) -0.021(2) -0.0040(18)
C119 0.056(2) 0.071(3) 0.062(2) 0.028(2) -0.0120(19) -0.0015(19)
C120 0.065(2) 0.073(3) 0.061(2) 0.030(2) -0.006(2) -0.003(2)
C121 0.072(3) 0.053(2) 0.078(3) 0.016(2) -0.018(2) 0.002(2)
C122 0.065(2) 0.055(2) 0.063(2) 0.0194(19) -0.0121(19) 0.0014(19)
C123 0.071(3) 0.154(6) 0.077(4) 0.012(4) -0.006(3) 0.031(4)
C124 0.077(4) 0.167(7) 0.095(4) 0.023(4) -0.009(3) 0.031(4)
C125 0.066(3) 0.165(7) 0.113(5) -0.014(5) -0.010(3) 0.025(4)
C126 0.073(4) 0.158(7) 0.146(6) -0.015(5) -0.006(4) 0.023(4)
C127 0.074(3) 0.137(5) 0.089(4) 0.033(4) -0.009(3) 0.016(3)
C128 0.092(4) 0.136(5) 0.070(3) 0.015(3) -0.005(3) 0.015(3)
C129 0.089(4) 0.174(7) 0.087(4) 0.040(4) -0.011(3) 0.010(4)
C130 0.143(6) 0.129(5) 0.078(4) 0.018(4) -0.015(4) -0.015(4)
C131 0.102(4) 0.143(5) 0.127(5) 0.049(4) 0.039(4) 0.055(4)
C132 0.109(4) 0.150(5) 0.192(6) 0.060(5) 0.047(4) 0.030(4)
C133 0.122(5) 0.145(6) 0.235(8) 0.060(5) 0.045(5) 0.032(4)
C134 0.164(8) 0.226(10) 0.246(11) 0.026(8) 0.044(7) 0.012(7)
C135 0.107(4) 0.149(4) 0.100(4) 0.032(3) 0.028(3) 0.054(3)
C136 0.120(3) 0.149(4) 0.112(3) 0.031(3) 0.031(3) 0.048(3)
C137 0.106(4) 0.120(4) 0.113(4) 0.020(3) 0.019(3) 0.017(3)
C138 0.115(4) 0.074(3) 0.103(4) 0.017(3) 0.032(3) 0.006(3)
F3A 0.209(8) 0.162(7) 0.128(7) 0.053(6) -0.024(6) 0.051(7)
F4A 0.191(8) 0.189(7) 0.104(6) -0.025(6) 0.007(6) -0.001(7)
F2A 0.188(7) 0.069(5) 0.138(8) 0.003(5) -0.009(7) -0.006(5)
F1A 0.143(7) 0.212(8) 0.150(7) 0.007(7) 0.056(6) -0.028(6)

loop_
_atom_type_symbol
_atom_type_description
_atom_type_scat_dispersion_real
_atom_type_scat_dispersion_imag
_atom_type_scat_source
C C 0.0137 0.0067 'International Tables Vol C Tables 4.2.6.8 and 6.1.1.4'
H H 0.0000 0.0000 'International Tables Vol C Tables 4.2.6.8 and 6.1.1.4'
B B 0.0070 0.0029 'International Tables Vol C Tables 4.2.6.8 and 6.1.1.4'
Cl Cl 0.3281 0.5435 'International Tables Vol C Tables 4.2.6.8 and 6.1.1.4'
F F 0.0583 0.0400 'International Tables Vol C Tables 4.2.6.8 and 6.1.1.4'
N N 0.0241 0.0134 'International Tables Vol C Tables 4.2.6.8 and 6.1.1.4'

loop_
_geom_angle_atom_site_label_1
_geom_angle_atom_site_label_2
_geom_angle_atom_site_label_3
_geom_angle
_geom_angle_site_symmetry_1
_geom_angle_site_symmetry_3
_geom_angle_publ_flag
F1 B1 F2 98.4(7) . . ?
F1 B1 F3 99.0(8) . . ?
F1 B1 F4 114.4(6) . . ?
F2 B1 F4 117.9(8) . . ?
F3 B1 F2 118.0(7) . . ?
F3 B1 F4 107.4(7) . . ?
F3A B1 F4A 113.1(9) . . ?
F3A B1 F2A 119.0(8) . . ?
F3A B1 F1A 91.1(10) . . ?
F4A B1 F2A 120.2(7) . . ?
F4A B1 F1A 101.9(9) . . ?
F2A B1 F1A 104.3(9) . . ?
Cl2 C1 Cl4 109.4(3) . . ?
Cl2 C1 H1 107.7 . . ?
Cl3 C1 Cl2 112.2(3) . . ?
Cl3 C1 Cl4 111.7(2) . . ?
Cl3 C1 H1 107.7 . . ?
Cl4 C1 H1 107.7 . . ?
C5 N1 C4 114.3(3) . . ?
C6 N2 C5 114.2(3) . . ?
C4 N3 C6 114.4(3) . . ?
C11 N4 C12 119.1(4) . . ?
C13 N5 C14 110.9(4) . . ?
C13 N5 C83 109.7(4) . . ?
C14 N5 C83 111.2(4) . . ?
C16 N6 C15 117.1(4) . . ?
C21 N7 C22 114.1(3) . . ?
C23 N8 C22 114.7(3) . . ?
C21 N9 C23 113.8(3) . . ?
C28 N10 C29 117.6(3) . . ?
C30 N11 C31 112.0(4) . . ?
C30 N11 C76 112.0(4) . . ?
C31 N11 C76 110.6(4) . . ?
C33 N12 C32 118.1(4) . . ?
C39 N13 C38 114.5(3) . . ?
C39 N14 C40 115.1(3) . . ?
C38 N15 C40 114.3(3) . . ?
C45 N16 C46 117.5(4) . . ?
C47 N17 C57 109.8(3) . . ?
C48 N17 C47 110.4(4) . . ?
C48 N17 C57 110.2(4) . . ?
C50 N18 C49 117.0(5) . . ?
C59 N19 C58 118.1(4) . . ?
C64 N20 C65 114.3(3) . . ?
C66 N21 C65 114.4(3) . . ?
C64 N22 C66 114.3(3) . . ?
C81 N23 C82 117.4(5) . . ?
C94 N24 C95 117.6(4) . . ?
C97 N25 C96 111.3(4) . . ?
C104 N25 C96 110.6(3) . . ?
C104 N25 C97 112.7(3) . . ?
C99 N26 C98 119.8(3) . . ?
C106 N27 C105 117.4(4) . . ?
C123 N28 C131 107.3(4) . . ?
C123 N28 C135 109.5(5) . . ?
C127 N28 C123 111.1(4) . . ?
C127 N28 C131 110.4(5) . . ?
C127 N28 C135 106.8(4) . . ?
C131 N28 C135 111.7(5) . . ?
C3 C2 Cl5 120.2(3) . . ?
C101 C2 Cl5 118.7(3) . . ?
C101 C2 C3 121.1(3) . . ?
C2 C3 C4 120.3(3) . . ?
C103 C3 C2 118.3(3) . . ?
C103 C3 C4 121.4(3) . . ?
N1 C4 C3 117.8(3) . . ?
N3 C4 N1 125.6(3) . . ?
N3 C4 C3 116.6(3) . . ?
N1 C5 N2 125.8(3) . . ?
N1 C5 C54 117.2(3) . . ?
N2 C5 C54 117.0(3) . . ?
N2 C6 N3 125.6(3) . . ?
N2 C6 C7 116.7(3) . . ?
N3 C6 C7 117.7(3) . . ?
C8 C7 C6 120.9(3) . . ?
C122 C7 C6 121.0(3) . . ?
C122 C7 C8 118.0(3) . . ?
C7 C8 Cl6 119.5(3) . . ?
C9 C8 Cl6 118.5(3) . . ?
C9 C8 C7 121.9(4) . . ?
C8 C9 H9 120.2 . . ?
C8 C9 C10 119.6(4) . . ?
C10 C9 H9 120.2 . . ?
C9 C10 C11 120.7(4) . . ?
C121 C10 C9 118.9(4) . . ?
C121 C10 C11 120.4(4) . . ?
N4 C11 C10 122.1(4) . . ?
N4 C11 H11 119.0 . . ?
C10 C11 H11 119.0 . . ?
N4 C12 H12A 109.9 . . ?
N4 C12 H12B 109.9 . . ?
N4 C12 C13 109.1(5) . . ?
H12A C12 H12B 108.3 . . ?
C13 C12 H12A 109.9 . . ?
C13 C12 H12B 109.9 . . ?
N5 C13 C12 112.4(4) . . ?
N5 C13 H13A 109.1 . . ?
N5 C13 H13B 109.1 . . ?
C12 C13 H13A 109.1 . . ?
C12 C13 H13B 109.1 . . ?
H13A C13 H13B 107.9 . . ?
N5 C14 H14A 109.1 . . ?
N5 C14 H14B 109.1 . . ?
N5 C14 C15 112.5(4) . . ?
H14A C14 H14B 107.8 . . ?
C15 C14 H14A 109.1 . . ?
C15 C14 H14B 109.1 . . ?
N6 C15 C14 110.5(4) . . ?
N6 C15 H15A 109.6 . . ?
N6 C15 H15B 109.6 . . ?
C14 C15 H15A 109.6 . . ?
C14 C15 H15B 109.6 . . ?
H15A C15 H15B 108.1 . . ?
N6 C16 H16 119.4 . . ?
N6 C16 C17 121.1(4) . . ?
C17 C16 H16 119.4 . . ?
C18 C17 C16 121.5(3) . . ?
C120 C17 C16 119.2(4) . . ?
C120 C17 C18 119.3(4) . . ?
C17 C18 H18 120.3 . . ?
C19 C18 C17 119.4(3) . . ?
C19 C18 H18 120.3 . . ?
C18 C19 Cl7 118.5(3) . . ?
C18 C19 C20 121.6(4) . . ?
C20 C19 Cl7 119.8(3) . . ?
C19 C20 C21 121.5(3) . . ?
C119 C20 C19 119.0(3) . . ?
C119 C20 C21 119.5(3) . . ?
N7 C21 N9 126.5(3) . . ?
N7 C21 C20 117.0(3) . . ?
N9 C21 C20 116.5(3) . . ?
N7 C22 N8 125.5(4) . . ?
N7 C22 C110 118.6(3) . . ?
N8 C22 C110 115.9(3) . . ?
N8 C23 N9 125.3(3) . . ?
N8 C23 C24 118.7(3) . . ?
N9 C23 C24 116.0(4) . . ?
C25 C24 C23 119.4(3) . . ?
C25 C24 C118 118.3(3) . . ?
C118 C24 C23 122.3(3) . . ?
C24 C25 Cl8 119.3(3) . . ?
C24 C25 C26 121.7(3) . . ?
C26 C25 Cl8 119.0(3) . . ?
C25 C26 H26 120.3 . . ?
C25 C26 C27 119.5(3) . . ?
C27 C26 H26 120.3 . . ?
C26 C27 C28 120.7(4) . . ?
C117 C27 C26 118.4(4) . . ?
C117 C27 C28 120.9(3) . . ?
N10 C28 C27 121.5(3) . . ?
N10 C28 H28 119.3 . . ?
C27 C28 H28 119.3 . . ?
N10 C29 H29A 109.6 . . ?
N10 C29 H29B 109.6 . . ?
N10 C29 C30 110.2(4) . . ?
H29A C29 H29B 108.1 . . ?
C30 C29 H29A 109.6 . . ?
C30 C29 H29B 109.6 . . ?
N11 C30 C29 112.5(4) . . ?
N11 C30 H30A 109.1 . . ?
N11 C30 H30B 109.1 . . ?
C29 C30 H30A 109.1 . . ?
C29 C30 H30B 109.1 . . ?
H30A C30 H30B 107.8 . . ?
N11 C31 H31A 109.0 . . ?
N11 C31 H31B 109.0 . . ?
N11 C31 C32 113.0(4) . . ?
H31A C31 H31B 107.8 . . ?
C32 C31 H31A 109.0 . . ?
C32 C31 H31B 109.0 . . ?
N12 C32 C31 110.8(4) . . ?
N12 C32 H32A 109.5 . . ?
N12 C32 H32B 109.5 . . ?
C31 C32 H32A 109.5 . . ?
C31 C32 H32B 109.5 . . ?
H32A C32 H32B 108.1 . . ?
N12 C33 H33 118.2 . . ?
N12 C33 C34 123.7(4) . . ?
C34 C33 H33 118.2 . . ?
C35 C34 C33 120.8(3) . . ?
C116 C34 C33 120.5(3) . . ?
C116 C34 C35 118.7(3) . . ?
C34 C35 H35 119.9 . . ?
C36 C35 C34 120.3(3) . . ?
C36 C35 H35 119.9 . . ?
C35 C36 Cl9 119.3(3) . . ?
C35 C36 C37 121.7(3) . . ?
C37 C36 Cl9 119.0(3) . . ?
C36 C37 C38 121.1(3) . . ?
C115 C37 C36 118.3(3) . . ?
C115 C37 C38 120.4(3) . . ?
N13 C38 C37 114.9(3) . . ?
N15 C38 N13 126.1(3) . . ?
N15 C38 C37 119.0(3) . . ?
N13 C39 N14 125.1(3) . . ?
N13 C39 C90 117.7(3) . . ?
N14 C39 C90 117.2(3) . . ?
N14 C40 C41 117.8(3) . . ?
N15 C40 N14 124.8(3) . . ?
N15 C40 C41 117.4(3) . . ?
C42 C41 C40 121.7(3) . . ?
C89 C41 C40 120.0(3) . . ?
C89 C41 C42 118.3(3) . . ?
C41 C42 Cl10 119.2(3) . . ?
C43 C42 Cl10 119.3(3) . . ?
C43 C42 C41 121.5(3) . . ?
C42 C43 H43 120.2 . . ?
C42 C43 C44 119.6(3) . . ?
C44 C43 H43 120.2 . . ?
C43 C44 C45 120.9(3) . . ?
C88 C44 C43 118.7(3) . . ?
C88 C44 C45 120.4(3) . . ?
N16 C45 C44 123.5(4) . . ?
N16 C45 H45 118.3 . . ?
C44 C45 H45 118.3 . . ?
N16 C46 H46A 109.3 . . ?
N16 C46 H46B 109.3 . . ?
N16 C46 C47 111.6(4) . . ?
H46A C46 H46B 108.0 . . ?
C47 C46 H46A 109.3 . . ?
C47 C46 H46B 109.3 . . ?
N17 C47 C46 114.2(3) . . ?
N17 C47 H47A 108.7 . . ?
N17 C47 H47B 108.7 . . ?
C46 C47 H47A 108.7 . . ?
C46 C47 H47B 108.7 . . ?
H47A C47 H47B 107.6 . . ?
N17 C48 H48A 108.8 . . ?
N17 C48 H48B 108.8 . . ?
N17 C48 C49 113.6(4) . . ?
H48A C48 H48B 107.7 . . ?
C49 C48 H48A 108.8 . . ?
C49 C48 H48B 108.8 . . ?
N18 C49 C48 108.1(4) . . ?
N18 C49 H49A 110.1 . . ?
N18 C49 H49B 110.1 . . ?
C48 C49 H49A 110.1 . . ?
C48 C49 H49B 110.1 . . ?
H49A C49 H49B 108.4 . . ?
N18 C50 H50 119.6 . . ?
N18 C50 C51 120.9(5) . . ?
C51 C50 H50 119.6 . . ?
C52 C51 C50 119.5(4) . . ?
C52 C51 C56 119.8(4) . . ?
C56 C51 C50 120.7(4) . . ?
C51 C52 H52 120.6 . . ?
C53 C52 C51 118.8(4) . . ?
C53 C52 H52 120.6 . . ?
C52 C53 Cl11 117.5(3) . . ?
C52 C53 C54 122.3(4) . . ?
C54 C53 Cl11 120.2(3) . . ?
C53 C54 C5 121.2(4) . . ?
C53 C54 C55 118.8(4) . . ?
C55 C54 C5 119.9(3) . . ?
C54 C55 H55 120.1 . . ?
C54 C55 C56 119.8(4) . . ?
C56 C55 H55 120.1 . . ?
C51 C56 H56 119.8 . . ?
C55 C56 C51 120.4(4) . . ?
C55 C56 H56 119.8 . . ?
N17 C57 H57A 108.7 . . ?
N17 C57 H57B 108.7 . . ?
N17 C57 C58 114.3(4) . . ?
H57A C57 H57B 107.6 . . ?
C58 C57 H57A 108.7 . . ?
C58 C57 H57B 108.7 . . ?
N19 C58 C57 112.2(4) . . ?
N19 C58 H58A 109.2 . . ?
N19 C58 H58B 109.2 . . ?
C57 C58 H58A 109.2 . . ?
C57 C58 H58B 109.2 . . ?
H58A C58 H58B 107.9 . . ?
N19 C59 H59 119.5 . . ?
N19 C59 C60 121.0(5) . . ?
C60 C59 H59 119.5 . . ?
C61 C60 C59 120.2(4) . . ?
C61 C60 C87 119.9(4) . . ?
C87 C60 C59 119.8(4) . . ?
C60 C61 H61 120.0 . . ?
C60 C61 C62 120.0(4) . . ?
C62 C61 H61 120.0 . . ?
C61 C62 Cl12 119.1(4) . . ?
C61 C62 C63 121.1(4) . . ?
C63 C62 Cl12 119.8(3) . . ?
C62 C63 C64 120.0(4) . . ?
C86 C63 C62 118.6(4) . . ?
C86 C63 C64 121.3(4) . . ?
N20 C64 C63 115.7(4) . . ?
N22 C64 N20 125.7(3) . . ?
N22 C64 C63 118.6(3) . . ?
N20 C65 C77 115.9(4) . . ?
N21 C65 N20 125.6(4) . . ?
N21 C65 C77 118.4(3) . . ?
N21 C66 N22 125.6(4) . . ?
N21 C66 C67 117.0(3) . . ?
N22 C66 C67 117.3(3) . . ?
C68 C67 C66 122.8(4) . . ?
C72 C67 C66 119.9(4) . . ?
C72 C67 C68 117.2(4) . . ?
C67 C68 Cl13 119.3(3) . . ?
C69 C68 Cl13 118.7(4) . . ?
C69 C68 C67 122.0(4) . . ?
C68 C69 H69 120.3 . . ?
C68 C69 C70 119.4(4) . . ?
C70 C69 H69 120.3 . . ?
C69 C70 C73 122.1(4) . . ?
C71 C70 C69 119.2(4) . . ?
C71 C70 C73 118.7(4) . . ?
C70 C71 H71 119.5 . . ?
C70 C71 C72 121.0(4) . . ?
C72 C71 H71 119.5 . . ?
C67 C72 H72 119.5 . . ?
C71 C72 C67 121.1(4) . . ?
C71 C72 H72 119.5 . . ?
C70 C73 H73 118.6 . . ?
N74 C73 C70 122.8(5) . . ?
N74 C73 H73 118.6 . . ?
C73 N74 C75 117.5(5) . . ?
N74 C75 H75A 109.5 . . ?
N74 C75 H75B 109.5 . . ?
N74 C75 C76 110.5(4) . . ?
H75A C75 H75B 108.1 . . ?
C76 C75 H75A 109.5 . . ?
C76 C75 H75B 109.5 . . ?
N11 C76 C75 111.9(4) . . ?
N11 C76 H76A 109.2 . . ?
N11 C76 H76B 109.2 . . ?
C75 C76 H76A 109.2 . . ?
C75 C76 H76B 109.2 . . ?
H76A C76 H76B 107.9 . . ?
C78 C77 C65 122.5(4) . . ?
C85 C77 C65 119.6(3) . . ?
C85 C77 C78 117.9(4) . . ?
C77 C78 Cl14 120.4(3) . . ?
C79 C78 Cl14 119.3(3) . . ?
C79 C78 C77 120.2(4) . . ?
C78 C79 H79 119.3 . . ?
C80 C79 C78 121.3(4) . . ?
C80 C79 H79 119.3 . . ?
C79 C80 C81 121.5(4) . . ?
C79 C80 C84 118.8(4) . . ?
C84 C80 C81 119.7(5) . . ?
N23 C81 C80 122.2(5) . . ?
N23 C81 H81 118.9 . . ?
C80 C81 H81 118.9 . . ?
N23 C82 H82A 109.9 . . ?
N23 C82 H82B 109.9 . . ?
N23 C82 C83 109.1(4) . . ?
H82A C82 H82B 108.3 . . ?
C83 C82 H82A 109.9 . . ?
C83 C82 H82B 109.9 . . ?
N5 C83 C82 112.7(4) . . ?
N5 C83 H83A 109.0 . . ?
N5 C83 H83B 109.0 . . ?
C82 C83 H83A 109.0 . . ?
C82 C83 H83B 109.0 . . ?
H83A C83 H83B 107.8 . . ?
C80 C84 H84 119.9 . . ?
C85 C84 C80 120.3(5) . . ?
C85 C84 H84 119.9 . . ?
C77 C85 C84 121.5(4) . . ?
C77 C85 H85 119.2 . . ?
C84 C85 H85 119.2 . . ?
C63 C86 H86 119.8 . . ?
C63 C86 C87 120.4(4) . . ?
C87 C86 H86 119.8 . . ?
C60 C87 C86 119.9(4) . . ?
C60 C87 H87 120.1 . . ?
C86 C87 H87 120.1 . . ?
C44 C88 H88 119.4 . . ?
C44 C88 C89 121.3(4) . . ?
C89 C88 H88 119.4 . . ?
C41 C89 C88 120.4(3) . . ?
C41 C89 H89 119.8 . . ?
C88 C89 H89 119.8 . . ?
C91 C90 C39 120.6(3) . . ?
C91 C90 C114 118.2(3) . . ?
C114 C90 C39 121.2(3) . . ?
C90 C91 Cl15 118.9(3) . . ?
C92 C91 Cl15 119.1(3) . . ?
C92 C91 C90 121.9(3) . . ?
C91 C92 H92 120.2 . . ?
C93 C92 C91 119.6(4) . . ?
C93 C92 H92 120.2 . . ?
C92 C93 C94 121.0(4) . . ?
C92 C93 C113 119.1(3) . . ?
C113 C93 C94 119.9(3) . . ?
N24 C94 C93 122.0(4) . . ?
N24 C94 H94 119.0 . . ?
C93 C94 H94 119.0 . . ?
N24 C95 H95A 109.6 . . ?
N24 C95 H95B 109.6 . . ?
N24 C95 C96 110.3(4) . . ?
H95A C95 H95B 108.1 . . ?
C96 C95 H95A 109.6 . . ?
C96 C95 H95B 109.6 . . ?
N25 C96 C95 111.4(4) . . ?
N25 C96 H96A 109.3 . . ?
N25 C96 H96B 109.3 . . ?
C95 C96 H96A 109.4 . . ?
C95 C96 H96B 109.3 . . ?
H96A C96 H96B 108.0 . . ?
N25 C97 H97A 109.1 . . ?
N25 C97 H97B 109.1 . . ?
N25 C97 C98 112.4(3) . . ?
H97A C97 H97B 107.9 . . ?
C98 C97 H97A 109.1 . . ?
C98 C97 H97B 109.1 . . ?
N26 C98 C97 110.8(3) . . ?
N26 C98 H98A 109.5 . . ?
N26 C98 H98B 109.5 . . ?
C97 C98 H98A 109.5 . . ?
C97 C98 H98B 109.5 . . ?
H98A C98 H98B 108.1 . . ?
N26 C99 H99 119.0 . . ?
N26 C99 C100 121.9(3) . . ?
C100 C99 H99 119.0 . . ?
C101 C100 C99 119.9(3) . . ?
C101 C100 C102 119.8(3) . . ?
C102 C100 C99 120.3(3) . . ?
C2 C101 H101 120.3 . . ?
C100 C101 C2 119.4(3) . . ?
C100 C101 H101 120.3 . . ?
C100 C102 H102 119.7 . . ?
C103 C102 C100 120.5(3) . . ?
C103 C102 H102 119.7 . . ?
C3 C103 C102 120.8(3) . . ?
C3 C103 H103 119.6 . . ?
C102 C103 H103 119.6 . . ?
N25 C104 H10A 108.9 . . ?
N25 C104 H10B 108.9 . . ?
N25 C104 C105 113.3(3) . . ?
H10A C104 H10B 107.7 . . ?
C105 C104 H10A 108.9 . . ?
C105 C104 H10B 108.9 . . ?
N27 C105 C104 110.1(4) . . ?
N27 C105 H10C 109.6 . . ?
N27 C105 H10D 109.6 . . ?
C104 C105 H10C 109.6 . . ?
C104 C105 H10D 109.6 . . ?
H10C C105 H10D 108.2 . . ?
N27 C106 H106 118.5 . . ?
N27 C106 C107 123.1(4) . . ?
C107 C106 H106 118.5 . . ?
C108 C107 C106 121.9(4) . . ?
C108 C107 C112 118.8(4) . . ?
C112 C107 C106 119.3(4) . . ?
C107 C108 H108 120.1 . . ?
C109 C108 C107 119.9(4) . . ?
C109 C108 H108 120.1 . . ?
C108 C109 Cl16 120.3(3) . . ?
C108 C109 C110 121.4(4) . . ?
C110 C109 Cl16 118.3(3) . . ?
C109 C110 C22 122.3(4) . . ?
C111 C110 C22 119.8(4) . . ?
C111 C110 C109 117.8(4) . . ?
C110 C111 H111 119.7 . . ?
C112 C111 C110 120.5(4) . . ?
C112 C111 H111 119.7 . . ?
C107 C112 H112 119.3 . . ?
C111 C112 C107 121.4(4) . . ?
C111 C112 H112 119.3 . . ?
C93 C113 H113 119.5 . . ?
C114 C113 C93 121.1(3) . . ?
C114 C113 H113 119.5 . . ?
C90 C114 H114 120.0 . . ?
C113 C114 C90 120.0(4) . . ?
C113 C114 H114 120.0 . . ?
C37 C115 H115 120.0 . . ?
C37 C115 C116 120.0(3) . . ?
C116 C115 H115 120.0 . . ?
C34 C116 C115 120.9(3) . . ?
C34 C116 H116 119.6 . . ?
C115 C116 H116 119.6 . . ?
C27 C117 H117 119.1 . . ?
C118 C117 C27 121.7(3) . . ?
C118 C117 H117 119.1 . . ?
C24 C118 H118 119.8 . . ?
C117 C118 C24 120.3(3) . . ?
C117 C118 H118 119.8 . . ?
C20 C119 H119 120.0 . . ?
C20 C119 C120 120.1(4) . . ?
C120 C119 H119 120.0 . . ?
C17 C120 C119 120.2(4) . . ?
C17 C120 H120 119.9 . . ?
C119 C120 H120 119.9 . . ?
C10 C121 H121 119.5 . . ?
C122 C121 C10 121.0(4) . . ?
C122 C121 H121 119.5 . . ?
C7 C122 H122 119.7 . . ?
C121 C122 C7 120.6(4) . . ?
C121 C122 H122 119.7 . . ?
N28 C123 H12C 108.1 . . ?
N28 C123 H12D 108.1 . . ?
H12C C123 H12D 107.3 . . ?
C124 C123 N28 116.8(4) . . ?
C124 C123 H12C 108.1 . . ?
C124 C123 H12D 108.1 . . ?
C123 C124 H12E 110.0 . . ?
C123 C124 H12F 110.0 . . ?
C123 C124 C125 108.6(5) . . ?
H12E C124 H12F 108.4 . . ?
C125 C124 H12E 110.0 . . ?
C125 C124 H12F 110.0 . . ?
C124 C125 H12G 109.0 . . ?
C124 C125 H12H 109.0 . . ?
H12G C125 H12H 107.8 . . ?
C126 C125 C124 112.7(5) . . ?
C126 C125 H12G 109.0 . . ?
C126 C125 H12H 109.0 . . ?
C125 C126 H12I 109.5 . . ?
C125 C126 H12J 109.5 . . ?
C125 C126 H12K 109.5 . . ?
H12I C126 H12J 109.5 . . ?
H12I C126 H12K 109.5 . . ?
H12J C126 H12K 109.5 . . ?
N28 C127 H12L 108.6 . . ?
N28 C127 H12M 108.6 . . ?
N28 C127 C128 114.7(4) . . ?
H12L C127 H12M 107.6 . . ?
C128 C127 H12L 108.6 . . ?
C128 C127 H12M 108.6 . . ?
C127 C128 H12N 109.1 . . ?
C127 C128 H12O 109.1 . . ?
H12N C128 H12O 107.9 . . ?
C129 C128 C127 112.4(5) . . ?
C129 C128 H12N 109.1 . . ?
C129 C128 H12O 109.1 . . ?
C128 C129 H12P 109.1 . . ?
C128 C129 H12Q 109.1 . . ?
C128 C129 C130 112.3(5) . . ?
H12P C129 H12Q 107.9 . . ?
C130 C129 H12P 109.1 . . ?
C130 C129 H12Q 109.1 . . ?
C129 C130 H13C 109.5 . . ?
C129 C130 H13D 109.5 . . ?
C129 C130 H13E 109.5 . . ?
H13C C130 H13D 109.5 . . ?
H13C C130 H13E 109.5 . . ?
H13D C130 H13E 109.5 . . ?
N28 C131 H13F 107.9 . . ?
N28 C131 H13G 107.9 . . ?
N28 C131 C132 117.6(5) . . ?
H13F C131 H13G 107.2 . . ?
C132 C131 H13F 107.9 . . ?
C132 C131 H13G 107.9 . . ?
C131 C132 H13H 109.0 . . ?
C131 C132 H13I 109.0 . . ?
C131 C132 C133 112.8(6) . . ?
H13H C132 H13I 107.8 . . ?
C133 C132 H13H 109.0 . . ?
C133 C132 H13I 109.0 . . ?
C132 C133 H13J 108.8 . . ?
C132 C133 H13K 108.8 . . ?
C132 C133 C134 113.8(8) . . ?
H13J C133 H13K 107.7 . . ?
C134 C133 H13J 108.8 . . ?
C134 C133 H13K 108.8 . . ?
C133 C134 H13L 109.5 . . ?
C133 C134 H13M 109.5 . . ?
C133 C134 H13N 109.5 . . ?
H13L C134 H13M 109.5 . . ?
H13L C134 H13N 109.5 . . ?
H13M C134 H13N 109.5 . . ?
N28 C135 H13O 109.0 . . ?
N28 C135 H13P 109.0 . . ?
H13O C135 H13P 107.8 . . ?
C136 C135 N28 112.7(4) . . ?
C136 C135 H13O 109.0 . . ?
C136 C135 H13P 109.0 . . ?
C135 C136 H13Q 109.1 . . ?
C135 C136 H13R 109.1 . . ?
H13Q C136 H13R 107.9 . . ?
C137 C136 C135 112.3(5) . . ?
C137 C136 H13Q 109.1 . . ?
C137 C136 H13R 109.1 . . ?
C136 C137 H13S 109.2 . . ?
C136 C137 H13T 109.2 . . ?
C136 C137 C138 111.9(5) . . ?
H13S C137 H13T 107.9 . . ?
C138 C137 H13S 109.2 . . ?
C138 C137 H13T 109.2 . . ?
C137 C138 H13U 109.5 . . ?
C137 C138 H13V 109.5 . . ?
C137 C138 H13W 109.5 . . ?
H13U C138 H13V 109.5 . . ?
H13U C138 H13W 109.5 . . ?
H13V C138 H13W 109.5 . . ?

loop_
_geom_bond_atom_site_label_1
_geom_bond_atom_site_label_2
_geom_bond_distance
_geom_bond_site_symmetry_2
_geom_bond_publ_flag
B1 F1 1.342(6) . ?
B1 F2 1.346(6) . ?
B1 F3 1.346(6) . ?
B1 F4 1.347(6) . ?
B1 F3A 1.327(7) . ?
B1 F4A 1.341(7) . ?
B1 F2A 1.347(7) . ?
B1 F1A 1.366(7) . ?
Cl2 C1 1.763(4) . ?
Cl3 C1 1.731(5) . ?
Cl4 C1 1.765(5) . ?
C1 H1 1.0000 . ?
Cl5 C2 1.733(3) . ?
Cl6 C8 1.745(4) . ?
Cl7 C19 1.742(4) . ?
Cl8 C25 1.741(3) . ?
Cl9 C36 1.754(4) . ?
Cl10 C42 1.741(4) . ?
Cl11 C53 1.746(5) . ?
Cl12 C62 1.729(5) . ?
Cl13 C68 1.749(5) . ?
Cl14 C78 1.729(5) . ?
Cl15 C91 1.737(3) . ?
Cl16 C109 1.740(4) . ?
N1 C4 1.340(4) . ?
N1 C5 1.332(5) . ?
N2 C5 1.334(5) . ?
N2 C6 1.334(5) . ?
N3 C4 1.328(4) . ?
N3 C6 1.339(5) . ?
N4 C11 1.262(6) . ?
N4 C12 1.469(6) . ?
N5 C13 1.456(7) . ?
N5 C14 1.470(5) . ?
N5 C83 1.478(7) . ?
N6 C15 1.455(5) . ?
N6 C16 1.274(5) . ?
N7 C21 1.329(5) . ?
N7 C22 1.332(5) . ?
N8 C22 1.338(5) . ?
N8 C23 1.337(5) . ?
N9 C21 1.338(4) . ?
N9 C23 1.338(5) . ?
N10 C28 1.262(5) . ?
N10 C29 1.465(5) . ?
N11 C30 1.461(7) . ?
N11 C31 1.461(5) . ?
N11 C76 1.488(7) . ?
N12 C32 1.451(5) . ?
N12 C33 1.266(5) . ?
N13 C38 1.337(4) . ?
N13 C39 1.331(4) . ?
N14 C39 1.332(4) . ?
N14 C40 1.344(5) . ?
N15 C38 1.329(4) . ?
N15 C40 1.337(5) . ?
N16 C45 1.260(5) . ?
N16 C46 1.470(5) . ?
N17 C47 1.468(5) . ?
N17 C48 1.453(6) . ?
N17 C57 1.482(6) . ?
N18 C49 1.469(6) . ?
N18 C50 1.270(6) . ?
N19 C58 1.457(6) . ?
N19 C59 1.278(6) . ?
N20 C64 1.334(5) . ?
N20 C65 1.338(5) . ?
N21 C65 1.333(5) . ?
N21 C66 1.332(5) . ?
N22 C64 1.333(5) . ?
N22 C66 1.341(5) . ?
N23 C81 1.275(6) . ?
N23 C82 1.467(6) . ?
N24 C94 1.249(5) . ?
N24 C95 1.470(5) . ?
N25 C96 1.470(5) . ?
N25 C97 1.462(5) . ?
N25 C104 1.459(5) . ?
N26 C98 1.445(5) . ?
N26 C99 1.255(5) . ?
N27 C105 1.467(6) . ?
N27 C106 1.254(5) . ?
N28 C123 1.520(6) . ?
N28 C127 1.520(5) . ?
N28 C131 1.522(6) . ?
N28 C135 1.535(6) . ?
C2 C3 1.401(5) . ?
C2 C101 1.391(5) . ?
C3 C4 1.490(5) . ?
C3 C103 1.376(5) . ?
C5 C54 1.499(5) . ?
C6 C7 1.485(5) . ?
C7 C8 1.387(5) . ?
C7 C122 1.383(5) . ?
C8 C9 1.377(5) . ?
C9 H9 0.9500 . ?
C9 C10 1.390(6) . ?
C10 C11 1.467(6) . ?
C10 C121 1.383(6) . ?
C11 H11 0.9500 . ?
C12 H12A 0.9900 . ?
C12 H12B 0.9900 . ?
C12 C13 1.520(8) . ?
C13 H13A 0.9900 . ?
C13 H13B 0.9900 . ?
C14 H14A 0.9900 . ?
C14 H14B 0.9900 . ?
C14 C15 1.506(6) . ?
C15 H15A 0.9900 . ?
C15 H15B 0.9900 . ?
C16 H16 0.9500 . ?
C16 C17 1.481(5) . ?
C17 C18 1.390(6) . ?
C17 C120 1.388(5) . ?
C18 H18 0.9500 . ?
C18 C19 1.374(5) . ?
C19 C20 1.386(5) . ?
C20 C21 1.512(5) . ?
C20 C119 1.375(5) . ?
C22 C110 1.477(6) . ?
C23 C24 1.484(5) . ?
C24 C25 1.382(5) . ?
C24 C118 1.384(5) . ?
C25 C26 1.390(5) . ?
C26 H26 0.9500 . ?
C26 C27 1.391(5) . ?
C27 C28 1.474(5) . ?
C27 C117 1.384(5) . ?
C28 H28 0.9500 . ?
C29 H29A 0.9900 . ?
C29 H29B 0.9900 . ?
C29 C30 1.498(8) . ?
C30 H30A 0.9900 . ?
C30 H30B 0.9900 . ?
C31 H31A 0.9900 . ?
C31 H31B 0.9900 . ?
C31 C32 1.512(7) . ?
C32 H32A 0.9900 . ?
C32 H32B 0.9900 . ?
C33 H33 0.9500 . ?
C33 C34 1.465(5) . ?
C34 C35 1.396(5) . ?
C34 C116 1.384(5) . ?
C35 H35 0.9500 . ?
C35 C36 1.364(5) . ?
C36 C37 1.402(5) . ?
C37 C38 1.491(5) . ?
C37 C115 1.382(5) . ?
C39 C90 1.481(5) . ?
C40 C41 1.491(5) . ?
C41 C42 1.397(5) . ?
C41 C89 1.371(5) . ?
C42 C43 1.379(5) . ?
C43 H43 0.9500 . ?
C43 C44 1.395(5) . ?
C44 C45 1.478(5) . ?
C44 C88 1.376(5) . ?
C45 H45 0.9500 . ?
C46 H46A 0.9900 . ?
C46 H46B 0.9900 . ?
C46 C47 1.519(6) . ?
C47 H47A 0.9900 . ?
C47 H47B 0.9900 . ?
C48 H48A 0.9900 . ?
C48 H48B 0.9900 . ?
C48 C49 1.513(7) . ?
C49 H49A 0.9900 . ?
C49 H49B 0.9900 . ?
C50 H50 0.9500 . ?
C50 C51 1.485(6) . ?
C51 C52 1.386(6) . ?
C51 C56 1.386(6) . ?
C52 H52 0.9500 . ?
C52 C53 1.371(6) . ?
C53 C54 1.379(6) . ?
C54 C55 1.381(6) . ?
C55 H55 0.9500 . ?
C55 C56 1.386(6) . ?
C56 H56 0.9500 . ?
C57 H57A 0.9900 . ?
C57 H57B 0.9900 . ?
C57 C58 1.488(7) . ?
C58 H58A 0.9900 . ?
C58 H58B 0.9900 . ?
C59 H59 0.9500 . ?
C59 C60 1.487(6) . ?
C60 C61 1.375(6) . ?
C60 C87 1.385(6) . ?
C61 H61 0.9500 . ?
C61 C62 1.382(6) . ?
C62 C63 1.402(6) . ?
C63 C64 1.489(5) . ?
C63 C86 1.375(6) . ?
C65 C77 1.490(5) . ?
C66 C67 1.479(6) . ?
C67 C68 1.399(6) . ?
C67 C72 1.386(6) . ?
C68 C69 1.382(6) . ?
C69 H69 0.9500 . ?
C69 C70 1.396(6) . ?
C70 C71 1.371(6) . ?
C70 C73 1.487(6) . ?
C71 H71 0.9500 . ?
C71 C72 1.386(6) . ?
C72 H72 0.9500 . ?
C73 H73 0.9500 . ?
C73 N74 1.256(6) . ?
N74 C75 1.451(6) . ?
C75 H75A 0.9900 . ?
C75 H75B 0.9900 . ?
C75 C76 1.527(6) . ?
C76 H76A 0.9900 . ?
C76 H76B 0.9900 . ?
C77 C78 1.401(5) . ?
C77 C85 1.376(6) . ?
C78 C79 1.383(6) . ?
C79 H79 0.9500 . ?
C79 C80 1.366(6) . ?
C80 C81 1.465(6) . ?
C80 C84 1.388(6) . ?
C81 H81 0.9500 . ?
C82 H82A 0.9900 . ?
C82 H82B 0.9900 . ?
C82 C83 1.520(7) . ?
C83 H83A 0.9900 . ?
C83 H83B 0.9900 . ?
C84 H84 0.9500 . ?
C84 C85 1.379(6) . ?
C85 H85 0.9500 . ?
C86 H86 0.9500 . ?
C86 C87 1.409(6) . ?
C87 H87 0.9500 . ?
C88 H88 0.9500 . ?
C88 C89 1.390(5) . ?
C89 H89 0.9500 . ?
C90 C91 1.386(5) . ?
C90 C114 1.391(5) . ?
C91 C92 1.381(5) . ?
C92 H92 0.9500 . ?
C92 C93 1.380(5) . ?
C93 C94 1.480(6) . ?
C93 C113 1.387(6) . ?
C94 H94 0.9500 . ?
C95 H95A 0.9900 . ?
C95 H95B 0.9900 . ?
C95 C96 1.504(7) . ?
C96 H96A 0.9900 . ?
C96 H96B 0.9900 . ?
C97 H97A 0.9900 . ?
C97 H97B 0.9900 . ?
C97 C98 1.519(6) . ?
C98 H98A 0.9900 . ?
C98 H98B 0.9900 . ?
C99 H99 0.9500 . ?
C99 C100 1.487(5) . ?
C100 C101 1.376(5) . ?
C100 C102 1.387(5) . ?
C101 H101 0.9500 . ?
C102 H102 0.9500 . ?
C102 C103 1.381(5) . ?
C103 H103 0.9500 . ?
C104 H10A 0.9900 . ?
C104 H10B 0.9900 . ?
C104 C105 1.517(6) . ?
C105 H10C 0.9900 . ?
C105 H10D 0.9900 . ?
C106 H106 0.9500 . ?
C106 C107 1.481(6) . ?
C107 C108 1.380(6) . ?
C107 C112 1.384(6) . ?
C108 H108 0.9500 . ?
C108 C109 1.379(6) . ?
C109 C110 1.402(6) . ?
C110 C111 1.382(5) . ?
C111 H111 0.9500 . ?
C111 C112 1.373(6) . ?
C112 H112 0.9500 . ?
C113 H113 0.9500 . ?
C113 C114 1.384(5) . ?
C114 H114 0.9500 . ?
C115 H115 0.9500 . ?
C115 C116 1.403(5) . ?
C116 H116 0.9500 . ?
C117 H117 0.9500 . ?
C117 C118 1.375(5) . ?
C118 H118 0.9500 . ?
C119 H119 0.9500 . ?
C119 C120 1.394(5) . ?
C120 H120 0.9500 . ?
C121 H121 0.9500 . ?
C121 C122 1.378(5) . ?
C122 H122 0.9500 . ?
C123 H12C 0.9900 . ?
C123 H12D 0.9900 . ?
C123 C124 1.504(7) . ?
C124 H12E 0.9900 . ?
C124 H12F 0.9900 . ?
C124 C125 1.513(6) . ?
C125 H12G 0.9900 . ?
C125 H12H 0.9900 . ?
C125 C126 1.496(7) . ?
C126 H12I 0.9800 . ?
C126 H12J 0.9800 . ?
C126 H12K 0.9800 . ?
C127 H12L 0.9900 . ?
C127 H12M 0.9900 . ?
C127 C128 1.527(6) . ?
C128 H12N 0.9900 . ?
C128 H12O 0.9900 . ?
C128 C129 1.506(6) . ?
C129 H12P 0.9900 . ?
C129 H12Q 0.9900 . ?
C129 C130 1.529(7) . ?
C130 H13C 0.9800 . ?
C130 H13D 0.9800 . ?
C130 H13E 0.9800 . ?
C131 H13F 0.9900 . ?
C131 H13G 0.9900 . ?
C131 C132 1.538(7) . ?
C132 H13H 0.9900 . ?
C132 H13I 0.9900 . ?
C132 C133 1.552(7) . ?
C133 H13J 0.9900 . ?
C133 H13K 0.9900 . ?
C133 C134 1.572(8) . ?
C134 H13L 0.9800 . ?
C134 H13M 0.9800 . ?
C134 H13N 0.9800 . ?
C135 H13O 0.9900 . ?
C135 H13P 0.9900 . ?
C135 C136 1.526(7) . ?
C136 H13Q 0.9900 . ?
C136 H13R 0.9900 . ?
C136 C137 1.471(6) . ?
C137 H13S 0.9900 . ?
C137 H13T 0.9900 . ?
C137 C138 1.520(6) . ?
C138 H13U 0.9800 . ?
C138 H13V 0.9800 . ?
C138 H13W 0.9800 . ?

loop_
_geom_torsion_atom_site_label_1
_geom_torsion_atom_site_label_2
_geom_torsion_atom_site_label_3
_geom_torsion_atom_site_label_4
_geom_torsion
_geom_torsion_site_symmetry_1
_geom_torsion_site_symmetry_2
_geom_torsion_site_symmetry_3
_geom_torsion_site_symmetry_4
_geom_torsion_publ_flag
Cl5 C2 C3 C4 6.0(4) . . . . ?
Cl5 C2 C3 C103 -176.2(3) . . . . ?
Cl5 C2 C101 C100 177.7(3) . . . . ?
Cl6 C8 C9 C10 177.8(4) . . . . ?
Cl7 C19 C20 C21 11.3(5) . . . . ?
Cl7 C19 C20 C119 -171.0(3) . . . . ?
Cl8 C25 C26 C27 177.2(3) . . . . ?
Cl9 C36 C37 C38 6.8(4) . . . . ?
Cl9 C36 C37 C115 -177.5(3) . . . . ?
Cl10 C42 C43 C44 177.0(3) . . . . ?
Cl11 C53 C54 C5 3.2(5) . . . . ?
Cl11 C53 C54 C55 -177.5(3) . . . . ?
Cl12 C62 C63 C64 6.4(6) . . . . ?
Cl12 C62 C63 C86 -176.9(3) . . . . ?
Cl13 C68 C69 C70 177.1(3) . . . . ?
Cl14 C78 C79 C80 179.9(3) . . . . ?
Cl15 C91 C92 C93 178.6(3) . . . . ?
Cl16 C109 C110 C22 7.6(5) . . . . ?
Cl16 C109 C110 C111 -176.1(3) . . . . ?
N1 C5 C54 C53 66.1(5) . . . . ?
N1 C5 C54 C55 -113.1(4) . . . . ?
N2 C5 C54 C53 -114.4(4) . . . . ?
N2 C5 C54 C55 66.4(5) . . . . ?
N2 C6 C7 C8 71.8(5) . . . . ?
N2 C6 C7 C122 -106.1(4) . . . . ?
N3 C6 C7 C8 -106.9(4) . . . . ?
N3 C6 C7 C122 75.2(5) . . . . ?
N4 C12 C13 N5 -74.7(5) . . . . ?
N5 C14 C15 N6 -74.0(5) . . . . ?
N6 C16 C17 C18 -12.5(6) . . . . ?
N6 C16 C17 C120 168.2(4) . . . . ?
N7 C22 C110 C109 -103.1(4) . . . . ?
N7 C22 C110 C111 80.7(5) . . . . ?
N8 C22 C110 C109 78.7(5) . . . . ?
N8 C22 C110 C111 -97.4(4) . . . . ?
N8 C23 C24 C25 -108.6(4) . . . . ?
N8 C23 C24 C118 71.9(5) . . . . ?
N9 C23 C24 C25 71.0(5) . . . . ?
N9 C23 C24 C118 -108.6(4) . . . . ?
N10 C29 C30 N11 -74.6(4) . . . . ?
N11 C31 C32 N12 -74.9(5) . . . . ?
N12 C33 C34 C35 0.3(6) . . . . ?
N12 C33 C34 C116 -179.8(4) . . . . ?
N13 C39 C90 C91 -108.1(4) . . . . ?
N13 C39 C90 C114 74.3(4) . . . . ?
N14 C39 C90 C91 72.5(4) . . . . ?
N14 C39 C90 C114 -105.1(4) . . . . ?
N14 C40 C41 C42 -106.7(4) . . . . ?
N14 C40 C41 C89 74.2(5) . . . . ?
N15 C40 C41 C42 73.9(5) . . . . ?
N15 C40 C41 C89 -105.3(4) . . . . ?
N16 C46 C47 N17 -77.1(5) . . . . ?
N17 C48 C49 N18 -75.4(6) . . . . ?
N17 C57 C58 N19 -71.8(6) . . . . ?
N18 C50 C51 C52 2.5(7) . . . . ?
N18 C50 C51 C56 -176.6(4) . . . . ?
N19 C59 C60 C61 -5.2(7) . . . . ?
N19 C59 C60 C87 175.8(4) . . . . ?
N20 C65 C77 C78 -122.6(4) . . . . ?
N20 C65 C77 C85 58.9(5) . . . . ?
N21 C65 C77 C78 59.1(5) . . . . ?
N21 C65 C77 C85 -119.5(4) . . . . ?
N21 C66 C67 C68 -115.2(4) . . . . ?
N21 C66 C67 C72 66.4(5) . . . . ?
N22 C66 C67 C68 69.2(5) . . . . ?
N22 C66 C67 C72 -109.3(4) . . . . ?
N23 C82 C83 N5 -78.3(6) . . . . ?
N24 C95 C96 N25 -76.3(5) . . . . ?
N25 C97 C98 N26 -74.3(4) . . . . ?
N25 C104 C105 N27 -76.7(5) . . . . ?
N26 C99 C100 C101 7.5(5) . . . . ?
N26 C99 C100 C102 -171.0(4) . . . . ?
N27 C106 C107 C108 -5.5(6) . . . . ?
N27 C106 C107 C112 173.9(4) . . . . ?
N28 C123 C124 C125 -168.4(5) . . . . ?
N28 C127 C128 C129 -179.3(5) . . . . ?
N28 C131 C132 C133 -167.7(6) . . . . ?
N28 C135 C136 C137 -170.4(6) . . . . ?
C2 C3 C4 N1 -114.2(4) . . . . ?
C2 C3 C4 N3 66.3(4) . . . . ?
C2 C3 C103 C102 -1.4(5) . . . . ?
C3 C2 C101 C100 -0.8(5) . . . . ?
C4 N1 C5 N2 0.3(5) . . . . ?
C4 N1 C5 C54 179.7(3) . . . . ?
C4 N3 C6 N2 0.1(5) . . . . ?
C4 N3 C6 C7 178.7(3) . . . . ?
C4 C3 C103 C102 176.4(3) . . . . ?
C5 N1 C4 N3 -0.1(5) . . . . ?
C5 N1 C4 C3 -179.6(3) . . . . ?
C5 N2 C6 N3 0.0(5) . . . . ?
C5 N2 C6 C7 -178.6(3) . . . . ?
C5 C54 C55 C56 177.5(4) . . . . ?
C6 N2 C5 N1 -0.2(5) . . . . ?
C6 N2 C5 C54 -179.7(3) . . . . ?
C6 N3 C4 N1 0.0(5) . . . . ?
C6 N3 C4 C3 179.4(3) . . . . ?
C6 C7 C8 Cl6 6.0(6) . . . . ?
C6 C7 C8 C9 -176.6(4) . . . . ?
C6 C7 C122 C121 175.8(4) . . . . ?
C7 C8 C9 C10 0.4(7) . . . . ?
C8 C7 C122 C121 -2.1(6) . . . . ?
C8 C9 C10 C11 178.6(5) . . . . ?
C8 C9 C10 C121 -1.4(7) . . . . ?
C9 C10 C11 N4 -0.4(8) . . . . ?
C9 C10 C121 C122 0.7(7) . . . . ?
C10 C121 C122 C7 1.1(7) . . . . ?
C11 N4 C12 C13 108.4(6) . . . . ?
C11 C10 C121 C122 -179.3(4) . . . . ?
C12 N4 C11 C10 -177.5(5) . . . . ?
C13 N5 C14 C15 157.1(4) . . . . ?
C13 N5 C83 C82 -82.2(5) . . . . ?
C14 N5 C13 C12 -79.0(5) . . . . ?
C14 N5 C83 C82 154.8(4) . . . . ?
C15 N6 C16 C17 179.2(4) . . . . ?
C16 N6 C15 C14 132.0(4) . . . . ?
C16 C17 C18 C19 175.9(4) . . . . ?
C16 C17 C120 C119 -175.2(4) . . . . ?
C17 C18 C19 Cl7 175.8(3) . . . . ?
C17 C18 C19 C20 -0.6(6) . . . . ?
C18 C17 C120 C119 5.5(6) . . . . ?
C18 C19 C20 C21 -172.4(4) . . . . ?
C18 C19 C20 C119 5.4(6) . . . . ?
C19 C20 C21 N7 60.9(5) . . . . ?
C19 C20 C21 N9 -120.8(4) . . . . ?
C19 C20 C119 C120 -4.6(6) . . . . ?
C20 C119 C120 C17 -0.8(6) . . . . ?
C21 N7 C22 N8 2.2(5) . . . . ?
C21 N7 C22 C110 -175.8(3) . . . . ?
C21 N9 C23 N8 4.2(5) . . . . ?
C21 N9 C23 C24 -175.3(3) . . . . ?
C21 C20 C119 C120 173.2(4) . . . . ?
C22 N7 C21 N9 -1.0(5) . . . . ?
C22 N7 C21 C20 177.1(3) . . . . ?
C22 N8 C23 N9 -3.2(5) . . . . ?
C22 N8 C23 C24 176.3(3) . . . . ?
C22 C110 C111 C112 173.6(4) . . . . ?
C23 N8 C22 N7 -0.2(5) . . . . ?
C23 N8 C22 C110 177.7(3) . . . . ?
C23 N9 C21 N7 -2.0(5) . . . . ?
C23 N9 C21 C20 180.0(3) . . . . ?
C23 C24 C25 Cl8 4.8(5) . . . . ?
C23 C24 C25 C26 -176.6(4) . . . . ?
C23 C24 C118 C117 177.0(4) . . . . ?
C24 C25 C26 C27 -1.4(6) . . . . ?
C25 C24 C118 C117 -2.5(6) . . . . ?
C25 C26 C27 C28 -179.7(4) . . . . ?
C25 C26 C27 C117 -0.7(6) . . . . ?
C26 C27 C28 N10 -2.0(7) . . . . ?
C26 C27 C117 C118 1.1(7) . . . . ?
C27 C117 C118 C24 0.5(7) . . . . ?
C28 N10 C29 C30 120.2(5) . . . . ?
C28 C27 C117 C118 -179.9(4) . . . . ?
C29 N10 C28 C27 179.1(4) . . . . ?
C30 N11 C31 C32 154.1(4) . . . . ?
C30 N11 C76 C75 -82.1(5) . . . . ?
C31 N11 C30 C29 -82.4(4) . . . . ?
C31 N11 C76 C75 152.2(4) . . . . ?
C32 N12 C33 C34 179.0(4) . . . . ?
C33 N12 C32 C31 119.6(4) . . . . ?
C33 C34 C35 C36 176.2(3) . . . . ?
C33 C34 C116 C115 -177.0(3) . . . . ?
C34 C35 C36 Cl9 -179.1(3) . . . . ?
C34 C35 C36 C37 1.1(5) . . . . ?
C35 C34 C116 C115 2.9(5) . . . . ?
C35 C36 C37 C38 -173.4(3) . . . . ?
C35 C36 C37 C115 2.2(5) . . . . ?
C36 C37 C38 N13 66.4(4) . . . . ?
C36 C37 C38 N15 -115.5(4) . . . . ?
C36 C37 C115 C116 -2.9(5) . . . . ?
C37 C115 C116 C34 0.4(5) . . . . ?
C38 N13 C39 N14 -0.5(5) . . . . ?
C38 N13 C39 C90 -179.9(3) . . . . ?
C38 N15 C40 N14 -0.2(5) . . . . ?
C38 N15 C40 C41 179.2(3) . . . . ?
C38 C37 C115 C116 172.7(3) . . . . ?
C39 N13 C38 N15 1.3(5) . . . . ?
C39 N13 C38 C37 179.3(3) . . . . ?
C39 N14 C40 N15 0.9(5) . . . . ?
C39 N14 C40 C41 -178.5(3) . . . . ?
C39 C90 C91 Cl15 7.0(5) . . . . ?
C39 C90 C91 C92 -174.1(3) . . . . ?
C39 C90 C114 C113 174.7(3) . . . . ?
C40 N14 C39 N13 -0.5(5) . . . . ?
C40 N14 C39 C90 178.9(3) . . . . ?
C40 N15 C38 N13 -1.0(5) . . . . ?
C40 N15 C38 C37 -178.9(3) . . . . ?
C40 C41 C42 Cl10 7.2(5) . . . . ?
C40 C41 C42 C43 -174.4(4) . . . . ?
C40 C41 C89 C88 175.4(4) . . . . ?
C41 C42 C43 C44 -1.4(6) . . . . ?
C42 C41 C89 C88 -3.8(6) . . . . ?
C42 C43 C44 C45 177.4(4) . . . . ?
C42 C43 C44 C88 -3.0(6) . . . . ?
C43 C44 C45 N16 -22.0(6) . . . . ?
C43 C44 C88 C89 4.1(7) . . . . ?
C44 C88 C89 C41 -0.6(7) . . . . ?
C45 N16 C46 C47 128.5(4) . . . . ?
C45 C44 C88 C89 -176.4(4) . . . . ?
C46 N16 C45 C44 176.4(4) . . . . ?
C47 N17 C48 C49 159.4(4) . . . . ?
C47 N17 C57 C58 -76.3(5) . . . . ?
C48 N17 C47 C46 -81.6(4) . . . . ?
C48 N17 C57 C58 161.9(4) . . . . ?
C49 N18 C50 C51 -177.3(4) . . . . ?
C50 N18 C49 C48 108.8(5) . . . . ?
C50 C51 C52 C53 179.3(4) . . . . ?
C50 C51 C56 C55 179.7(4) . . . . ?
C51 C52 C53 Cl11 179.2(3) . . . . ?
C51 C52 C53 C54 0.9(6) . . . . ?
C52 C51 C56 C55 0.6(6) . . . . ?
C52 C53 C54 C5 -178.5(4) . . . . ?
C52 C53 C54 C55 0.8(6) . . . . ?
C53 C54 C55 C56 -1.8(6) . . . . ?
C54 C55 C56 C51 1.1(6) . . . . ?
C56 C51 C52 C53 -1.6(6) . . . . ?
C57 N17 C47 C46 156.6(4) . . . . ?
C57 N17 C48 C49 -79.0(5) . . . . ?
C58 N19 C59 C60 178.9(4) . . . . ?
C59 N19 C58 C57 112.0(5) . . . . ?
C59 C60 C61 C62 178.0(4) . . . . ?
C59 C60 C87 C86 -177.7(4) . . . . ?
C60 C61 C62 Cl12 179.4(4) . . . . ?
C60 C61 C62 C63 0.0(7) . . . . ?
C61 C60 C87 C86 3.3(7) . . . . ?
C61 C62 C63 C64 -174.2(4) . . . . ?
C61 C62 C63 C86 2.5(7) . . . . ?
C62 C63 C64 N20 72.2(5) . . . . ?
C62 C63 C64 N22 -109.2(5) . . . . ?
C62 C63 C86 C87 -2.1(6) . . . . ?
C63 C86 C87 C60 -0.7(6) . . . . ?
C64 N20 C65 N21 -2.6(6) . . . . ?
C64 N20 C65 C77 179.2(4) . . . . ?
C64 N22 C66 N21 -0.9(6) . . . . ?
C64 N22 C66 C67 174.4(4) . . . . ?
C64 C63 C86 C87 174.5(4) . . . . ?
C65 N20 C64 N22 2.1(6) . . . . ?
C65 N20 C64 C63 -179.4(4) . . . . ?
C65 N21 C66 N22 0.4(6) . . . . ?
C65 N21 C66 C67 -174.8(4) . . . . ?
C65 C77 C78 Cl14 2.3(5) . . . . ?
C65 C77 C78 C79 -179.7(4) . . . . ?
C65 C77 C85 C84 178.4(4) . . . . ?
C66 N21 C65 N20 1.4(6) . . . . ?
C66 N21 C65 C77 179.6(4) . . . . ?
C66 N22 C64 N20 -0.5(6) . . . . ?
C66 N22 C64 C63 -178.9(4) . . . . ?
C66 C67 C68 Cl13 5.5(5) . . . . ?
C66 C67 C68 C69 -177.0(4) . . . . ?
C66 C67 C72 C71 177.2(3) . . . . ?
C67 C68 C69 C70 -0.5(6) . . . . ?
C68 C67 C72 C71 -1.3(6) . . . . ?
C68 C69 C70 C71 -0.8(6) . . . . ?
C68 C69 C70 C73 178.7(4) . . . . ?
C69 C70 C71 C72 1.1(6) . . . . ?
C69 C70 C73 N74 1.1(6) . . . . ?
C70 C71 C72 C67 0.0(6) . . . . ?
C70 C73 N74 C75 176.5(4) . . . . ?
C71 C70 C73 N74 -179.3(4) . . . . ?
C72 C67 C68 Cl13 -176.0(3) . . . . ?
C72 C67 C68 C69 1.6(6) . . . . ?
C73 C70 C71 C72 -178.5(4) . . . . ?
C73 N74 C75 C76 120.2(5) . . . . ?
N74 C75 C76 N11 -77.3(7) . . . . ?
C76 N11 C30 C29 152.6(4) . . . . ?
C76 N11 C31 C32 -80.1(5) . . . . ?
C77 C78 C79 C80 1.9(6) . . . . ?
C78 C77 C85 C84 -0.3(6) . . . . ?
C78 C79 C80 C81 177.1(4) . . . . ?
C78 C79 C80 C84 -1.2(7) . . . . ?
C79 C80 C81 N23 8.0(7) . . . . ?
C79 C80 C84 C85 -0.2(7) . . . . ?
C80 C84 C85 C77 0.9(7) . . . . ?
C81 N23 C82 C83 122.0(5) . . . . ?
C81 C80 C84 C85 -178.6(4) . . . . ?
C82 N23 C81 C80 179.3(4) . . . . ?
C83 N5 C13 C12 157.8(4) . . . . ?
C83 N5 C14 C15 -80.6(5) . . . . ?
C84 C80 C81 N23 -173.7(4) . . . . ?
C85 C77 C78 Cl14 -179.1(3) . . . . ?
C85 C77 C78 C79 -1.1(6) . . . . ?
C86 C63 C64 N20 -104.4(5) . . . . ?
C86 C63 C64 N22 74.1(6) . . . . ?
C87 C60 C61 C62 -3.0(7) . . . . ?
C88 C44 C45 N16 158.4(4) . . . . ?
C89 C41 C42 Cl10 -173.6(3) . . . . ?
C89 C41 C42 C43 4.8(6) . . . . ?
C90 C91 C92 C93 -0.4(5) . . . . ?
C91 C90 C114 C113 -3.0(5) . . . . ?
C91 C92 C93 C94 177.6(3) . . . . ?
C91 C92 C93 C113 -3.4(5) . . . . ?
C92 C93 C94 N24 -5.5(6) . . . . ?
C92 C93 C113 C114 4.1(6) . . . . ?
C93 C113 C114 C90 -0.8(6) . . . . ?
C94 N24 C95 C96 124.7(4) . . . . ?
C94 C93 C113 C114 -176.9(4) . . . . ?
C95 N24 C94 C93 179.1(3) . . . . ?
C96 N25 C97 C98 -79.3(4) . . . . ?
C96 N25 C104 C105 153.8(4) . . . . ?
C97 N25 C96 C95 152.3(4) . . . . ?
C97 N25 C104 C105 -80.8(5) . . . . ?
C98 N26 C99 C100 180.0(3) . . . . ?
C99 N26 C98 C97 118.2(4) . . . . ?
C99 C100 C101 C2 180.0(3) . . . . ?
C99 C100 C102 C103 -179.1(3) . . . . ?
C100 C102 C103 C3 -0.9(5) . . . . ?
C101 C2 C3 C4 -175.5(3) . . . . ?
C101 C2 C3 C103 2.3(5) . . . . ?
C101 C100 C102 C103 2.4(5) . . . . ?
C102 C100 C101 C2 -1.5(5) . . . . ?
C103 C3 C4 N1 68.1(4) . . . . ?
C103 C3 C4 N3 -111.4(4) . . . . ?
C104 N25 C96 C95 -81.6(4) . . . . ?
C104 N25 C97 C98 155.7(3) . . . . ?
C105 N27 C106 C107 -179.9(4) . . . . ?
C106 N27 C105 C104 119.7(4) . . . . ?
C106 C107 C108 C109 178.4(4) . . . . ?
C106 C107 C112 C111 -177.2(4) . . . . ?
C107 C108 C109 Cl16 178.0(3) . . . . ?
C107 C108 C109 C110 -2.1(6) . . . . ?
C108 C107 C112 C111 2.3(6) . . . . ?
C108 C109 C110 C22 -172.3(4) . . . . ?
C108 C109 C110 C111 4.0(6) . . . . ?
C109 C110 C111 C112 -2.8(6) . . . . ?
C110 C111 C112 C107 -0.3(6) . . . . ?
C112 C107 C108 C109 -1.0(6) . . . . ?
C113 C93 C94 N24 175.5(4) . . . . ?
C114 C90 C91 Cl15 -175.4(3) . . . . ?
C114 C90 C91 C92 3.6(5) . . . . ?
C115 C37 C38 N13 -109.2(4) . . . . ?
C115 C37 C38 N15 69.0(4) . . . . ?
C116 C34 C35 C36 -3.7(5) . . . . ?
C117 C27 C28 N10 179.1(5) . . . . ?
C118 C24 C25 Cl8 -175.6(3) . . . . ?
C118 C24 C25 C26 3.0(6) . . . . ?
C119 C20 C21 N7 -116.8(4) . . . . ?
C119 C20 C21 N9 61.5(5) . . . . ?
C120 C17 C18 C19 -4.8(6) . . . . ?
C121 C10 C11 N4 179.6(5) . . . . ?
C122 C7 C8 Cl6 -176.0(3) . . . . ?
C122 C7 C8 C9 1.4(7) . . . . ?
C123 N28 C127 C128 -65.8(6) . . . . ?
C123 N28 C131 C132 173.1(6) . . . . ?
C123 N28 C135 C136 57.5(7) . . . . ?
C123 C124 C125 C126 178.7(6) . . . . ?
C127 N28 C123 C124 -61.9(6) . . . . ?
C127 N28 C131 C132 51.9(7) . . . . ?
C127 N28 C135 C136 178.0(6) . . . . ?
C127 C128 C129 C130 175.0(6) . . . . ?
C131 N28 C123 C124 177.4(5) . . . . ?
C131 N28 C127 C128 53.1(6) . . . . ?
C131 N28 C135 C136 -61.2(7) . . . . ?
C131 C132 C133 C134 161.1(8) . . . . ?
C135 N28 C123 C124 55.9(6) . . . . ?
C135 N28 C127 C128 174.7(5) . . . . ?
C135 N28 C131 C132 -66.8(7) . . . . ?
C135 C136 C137 C138 -175.6(6) . . . . ?

loop_
_smtbx_masks_void_nr
_smtbx_masks_void_average_x
_smtbx_masks_void_average_y
_smtbx_masks_void_average_z
_smtbx_masks_void_volume
_smtbx_masks_void_count_electrons
_smtbx_masks_void_content
1 -0.031 -0.145 -0.645 2261.6 585.6 '10 CHCl3'
2 0.493 0.143 0.836 9.1 0.0 ?
3 0.507 0.857 0.164 9.1 0.0 ?
